data_1561187
loop_
_publ_author_name
'Modder, Dieuwertje K.'
'Palumbo, Chad T.'
'Douair, Iskander'
'Scopelliti, Rosario'
'Maron, Laurent'
'Mazzanti, Marinella'

_publ_section_title
;
 Single metal four-electron reduction by U(ii) and masked
 &quot;U(ii)&quot; compounds.
;
_journal_issue 17
_journal_name_full 'Chemical science'
_journal_page_first 6153
_journal_page_last 6158
_journal_paper_doi 10.1039/d1sc00668a
_journal_volume 12
_journal_year 2021
_chemical_absolute_configuration rmad
_chemical_formula_moiety 'C73 H162 K2 N2 O24 S2 Si6 U2, 1[C7H8]'
_chemical_formula_sum 'C73 H162 K2 N2 O24 S2 Si6 U2'
_chemical_formula_weight 2238.96
_space_group_crystal_system monoclinic
_space_group_IT_number 4
_space_group_name_Hall 'P 2yb'
_space_group_name_H-M_alt 'P 1 21 1'
_atom_sites_solution_hydrogens geom
_atom_sites_solution_primary dual
_atom_sites_solution_secondary difmap
_audit_block_doi 10.5517/ccdc.csd.cc216xjq
_audit_creation_date 2018-11-22
_audit_creation_method
;
Olex2 1.2
(compiled 2018.05.29 svn.r3508 for OlexSys, GUI svn.r5506)
;
_audit_update_record
;
2018-12-06 deposited with the CCDC.	2021-03-22 downloaded from the CCDC.
;
_cell_angle_alpha 90
_cell_angle_beta 92.450(4)
_cell_angle_gamma 90
_cell_formula_units_Z 2
_cell_length_a 13.9065(4)
_cell_length_b 18.2338(7)
_cell_length_c 22.1810(9)
_cell_measurement_reflns_used 9727
_cell_measurement_temperature 139.99(10)
_cell_measurement_theta_max 74.1360
_cell_measurement_theta_min 3.9810
_cell_volume 5619.3(4)
_computing_cell_refinement 'CrysAlisPro 1.171.39.46 (Rigaku OD, 2018)'
_computing_data_collection 'CrysAlisPro 1.171.39.46 (Rigaku OD, 2018)'
_computing_data_reduction 'CrysAlisPro 1.171.39.46 (Rigaku OD, 2018)'
_computing_molecular_graphics 'Olex2 (Dolomanov et al., 2009)'
_computing_publication_material 'Olex2 (Dolomanov et al., 2009)'
_computing_structure_refinement 'ShelXL 2018/3 (Sheldrick, 2015)'
_computing_structure_solution 'ShelXT 2018/2 (Sheldrick, 2015)'
_diffrn_ambient_environment N~2~
_diffrn_ambient_temperature 139.99(10)
_diffrn_detector 'CCD plate'
_diffrn_detector_area_resol_mean 5.2817
_diffrn_detector_type AtlasS2
_diffrn_measured_fraction_theta_full 0.998
_diffrn_measured_fraction_theta_max 0.954
_diffrn_measurement_details
;
List of Runs (angles in degrees, time in seconds):

  # Type    Start    End  Width  t~exp~   \w     \q     \k     \f   Frames
#--------------------------------------------------------------------------
  1  \w    -70.00 -11.00   1.00   10.00    --  -39.91 125.00 -30.00   59
  2  \w   -114.00 -32.00   1.00   10.00    --  -39.91 -38.00-180.00   82
  3  \w   -108.00   0.00   1.00   10.00    --  -39.91 -19.00-120.00  108
  4  \w     36.00  91.00   1.00   10.00    --   39.91-125.00 -30.00   55
  5  \w     26.00  81.00   1.00   10.00    --   39.91  77.00  60.00   55
  6  \w      4.00  77.00   1.00   10.00    --   39.91 -99.00 150.00   73
  7  \w     97.00 124.00   1.00   40.00    --  108.90  77.00 150.00   27
  8  \w     62.00 114.00   1.00   40.00    --  108.90-118.00  83.00   52
  9  \w     48.00 140.00   1.00   40.00    --  108.90 -77.00-120.00   92
 10  \w     33.00 137.00   1.00   40.00    --  108.90 -30.00-150.00  104
 11  \w     59.00 117.00   1.00   40.00    --  108.90-125.00 -90.00   58
 12  \w     43.00 133.00   1.00   40.00    --  108.90 -45.00   0.00   90
 13  \w     93.00 118.00   1.00   40.00    --  108.90-125.00   0.00   25
 14  \w     66.00 126.00   1.00   40.00    --  108.90 -45.00 120.00   60
 15  \w     91.00 118.00   1.00   40.00    --  108.90-125.00-180.00   27
 16  \w    143.00 178.00   1.00   40.00    --  108.90  77.00 150.00   35
 17  \w     96.00 147.00   1.00   40.00    --  108.90 125.00 -90.00   51
 18  \w     22.00 171.00   1.00   40.00    --  108.90   0.00 -60.00  149
 19  \w     70.00 141.00   1.00   40.00    --  108.90 -77.00  60.00   71
;
_diffrn_measurement_device 'four-circle diffractometer'
_diffrn_measurement_device_type 'SuperNova, Dual, Cu at home/near, AtlasS2'
_diffrn_measurement_method '\w scans'
_diffrn_orient_matrix_type 'CrysAlisPro convention (1999,Acta A55,543-557)'
_diffrn_orient_matrix_UB_11 -0.0197704000
_diffrn_orient_matrix_UB_12 0.0668800000
_diffrn_orient_matrix_UB_13 -0.0410982000
_diffrn_orient_matrix_UB_21 0.0093314000
_diffrn_orient_matrix_UB_22 0.0509660000
_diffrn_orient_matrix_UB_23 0.0553630000
_diffrn_orient_matrix_UB_31 0.1087069000
_diffrn_orient_matrix_UB_32 0.0078266000
_diffrn_orient_matrix_UB_33 -0.0091477000
_diffrn_radiation_monochromator mirror
_diffrn_radiation_probe x-ray
_diffrn_radiation_type CuK\a
_diffrn_radiation_wavelength 1.54184
_diffrn_reflns_av_R_equivalents 0.0881
_diffrn_reflns_av_unetI/netI 0.1419
_diffrn_reflns_Laue_measured_fraction_full 0.998
_diffrn_reflns_Laue_measured_fraction_max 0.954
_diffrn_reflns_limit_h_max 17
_diffrn_reflns_limit_h_min -12
_diffrn_reflns_limit_k_max 22
_diffrn_reflns_limit_k_min -20
_diffrn_reflns_limit_l_max 27
_diffrn_reflns_limit_l_min -27
_diffrn_reflns_number 38004
_diffrn_reflns_point_group_measured_fraction_full 0.920
_diffrn_reflns_point_group_measured_fraction_max 0.864
_diffrn_reflns_theta_full 67.684
_diffrn_reflns_theta_max 76.836
_diffrn_reflns_theta_min 3.139
_diffrn_source 'micro-focus sealed X-ray tube'
_diffrn_source_type 'SuperNova (Cu) X-ray Source'
_exptl_absorpt_coefficient_mu 10.139
_exptl_absorpt_correction_T_max 0.743
_exptl_absorpt_correction_T_min 0.480
_exptl_absorpt_correction_type gaussian
_exptl_absorpt_process_details
;
CrysAlisPro 1.171.39.46 (Rigaku Oxford Diffraction, 2018)
 Numerical absorption correction based on Gaussian integration over
 a multifaceted crystal model/Empirical absorption correction using
 spherical harmonics as implemented in SCALE3 ABSPACK scaling algorithm.
;
_exptl_crystal_colour 'dark red'
_exptl_crystal_density_diffrn 1.323
_exptl_crystal_description prism
_exptl_crystal_F_000 2288
_exptl_crystal_size_max 0.124
_exptl_crystal_size_mid 0.059
_exptl_crystal_size_min 0.045
_refine_diff_density_max 3.583
_refine_diff_density_min -4.163
_refine_diff_density_rms 0.209
_refine_ls_abs_structure_details
;
 Refined as an inversion twin.
;
_refine_ls_abs_structure_Flack 0.267(12)
_refine_ls_extinction_method none
_refine_ls_goodness_of_fit_ref 1.074
_refine_ls_hydrogen_treatment constr
_refine_ls_matrix_type full
_refine_ls_number_parameters 1014
_refine_ls_number_reflns 20460
_refine_ls_number_restraints 1736
_refine_ls_restrained_S_all 1.047
_refine_ls_R_factor_all 0.1313
_refine_ls_R_factor_gt 0.0772
_refine_ls_shift/su_max 0.000
_refine_ls_shift/su_mean 0.000
_refine_ls_structure_factor_coef Fsqd
_refine_ls_weighting_details 'w=1/[\s^2^(Fo^2^)+(0.1113P)^2^+12.1338P] where P=(Fo^2^+2Fc^2^)/3'
_refine_ls_weighting_scheme calc
_refine_ls_wR_factor_gt 0.1898
_refine_ls_wR_factor_ref 0.2164
_reflns_Friedel_coverage 0.753
_reflns_Friedel_fraction_full 0.836
_reflns_Friedel_fraction_max 0.767
_reflns_number_gt 13621
_reflns_number_total 20460
_reflns_threshold_expression 'I > 2\s(I)'
_cod_data_source_file d1sc00668a2.cif
_cod_data_source_block lb528bis
_cod_depositor_comments
;
The following automatic conversions were performed:

data item '_exptl_absorpt_correction_type' value 'Gaussian' was
changed to 'gaussian' in accordance with the
/home/data/users/saulius/crontab/automatic-downloads/rss-feeds/RSC/lib/dictionaries/cif_core.dic
dictionary named 'cif_core.dic' version 2.4.2 last updated on
2011-04-26.

Automatic conversion script
Id: cif_fix_values 7556 2019-12-06 15:28:31Z antanas 

 Adding full bibliography for 1561186--1561191.cif.
;
_cod_database_code 1561187
_shelx_shelxl_version_number 2018/3
_chemical_oxdiff_formula 'C73 H162 N2 O24 Si6 S2 K2 U2'
_shelx_space_group_comment
;
The symmetry employed for this shelxl refinement is uniquely defined
by the following loop, which should always be used as a source of
symmetry information in preference to the above space-group names.
They are only intended as comments.
;
_reflns_odcompleteness_completeness 99.80
_reflns_odcompleteness_iscentric 1
_reflns_odcompleteness_theta 66.97
_olex2_refinement_description
;
1. Twinned data refinement
 Scales: 0.733(12)
 0.267(12)
2. Fixed Uiso
 At 1.5 times of:
  All C(H,H,H) groups
3. Restrained distances
 C21-C22 = C21-C24 = C21-C23 = C3-C1 = C4-C1 = C2-C1 = C27-C25 = C26-C25 = C25-
 C28 = C10-C9 = C12-C9 = C11-C9 = C42-C41 = C41-C44 = C41-C43 = C50-C49 = C49-
 C51 = C52-C49 = C5-C8 = C5-C6 = C5-C7 = C32-C29 = C30-C29 = C31-C29 = C45-C46 =
  C45-C48 = C45-C47 = C63-C61 = C64-C61 = C62-C61 = C85-C86 = C87-C85 = C85-C88
 = C69-C70 = C72-C69 = C69-C71 = C91-C89 = C92-C89 = C90-C89 = C83-C81 = C81-
 C82 = C84-C81 = C105-C107 = C105-C106 = C105-C108 = C104-C101 = C103-C101 =
 C102-C101 = C109-C112 = C109-C110 = C111-C109 = C67-C65 = C65-C66 = C65-C68
 1.54 with sigma of 0.01
 U1-N2B \\sim U1-N2A \\sim U2-N2B \\sim U2-N2A
 with sigma of 0.02
 C42-C44 \\sim C44-C43 \\sim C43-C42
 with sigma of 0.02
 C86-C87 \\sim C87-C88 \\sim C88-C86
 with sigma of 0.02
 C111-C112 \\sim C112-C110 \\sim C110-C111
 with sigma of 0.02
 C103-C102 \\sim C102-C104 \\sim C104-C103
 with sigma of 0.02
4. Uiso/Uaniso restraints and constraints
S1 \\sim S2A \\sim S2B \\sim O1 \\sim O2 \\sim O3 \\sim O4 \\sim O21 \\sim O22
\\sim O23 \\sim O24 \\sim O41 \\sim O42 \\sim O43 \\sim O44 \\sim O61 \\sim O62
\\sim O63 \\sim O64 \\sim O81 \\sim O82 \\sim O83 \\sim O84 \\sim O101 \\sim
O102 \\sim O103 \\sim O104 \\sim N1 \\sim N2A \\sim N2B \\sim C1 \\sim C1A
\\sim C2 \\sim C3 \\sim C4 \\sim C5 \\sim C6 \\sim C7 \\sim C8 \\sim C9 \\sim
C10 \\sim C11 \\sim C12 \\sim C21 \\sim C22 \\sim C23 \\sim C24 \\sim C25 \\sim
C26 \\sim C27 \\sim C28 \\sim C29 \\sim C30 \\sim C31 \\sim C32 \\sim C41 \\sim
C42 \\sim C43 \\sim C44 \\sim C45 \\sim C46 \\sim C47 \\sim C48 \\sim C49 \\sim
C50 \\sim C51 \\sim C52 \\sim C61 \\sim C62 \\sim C63 \\sim C64 \\sim C65 \\sim
C66 \\sim C67 \\sim C68 \\sim C69 \\sim C70 \\sim C71 \\sim C72 \\sim C81 \\sim
C82 \\sim C83 \\sim C84 \\sim C85 \\sim C86 \\sim C87 \\sim C88 \\sim C89 \\sim
C90 \\sim C91 \\sim C92 \\sim C101 \\sim C102 \\sim C103 \\sim C104 \\sim C105
\\sim C106 \\sim C107 \\sim C108 \\sim C109 \\sim C110 \\sim C111 \\sim C112:
within 2A with sigma of 0.005 and sigma for terminal atoms of 0.01
5. Rigid body (RIGU) restrains
 All non-hydrogen atoms
 with sigma for 1-2 distances of 0.004 and sigma for 1-3 distances of 0.004
6. Others
 Sof(S2B)=Sof(N2B)=1-FVAR(1)
 Sof(S2A)=Sof(N2A)=FVAR(1)
 Fixed X: U1(0.2528) U2(0.296639)
 Fixed Y: U1(0.42244) U2(0.2953)
 Fixed Z: U1(0.807509) U2(0.69015)
7.a Me refined with riding coordinates:
 C2(H2A,H2B,H2C), C3(H3A,H3B,H3C), C4(H4A,H4B,H4C), C6(H6A,H6B,H6C), C7(H7A,
 H7B,H7C), C8(H8A,H8B,H8C), C10(H10A,H10B,H10C), C11(H11A,H11B,H11C), C12(H12A,
 H12B,H12C), C22(H22A,H22B,H22C), C23(H23A,H23B,H23C), C24(H24A,H24B,H24C),
 C26(H26A,H26B,H26C), C27(H27A,H27B,H27C), C28(H28A,H28B,H28C), C30(H30A,H30B,
 H30C), C31(H31A,H31B,H31C), C32(H32A,H32B,H32C), C42(H42A,H42B,H42C), C43(H43A,
 H43B,H43C), C44(H44A,H44B,H44C), C46(H46A,H46B,H46C), C47(H47A,H47B,H47C),
 C48(H48A,H48B,H48C), C50(H50A,H50B,H50C), C51(H51A,H51B,H51C), C52(H52A,H52B,
 H52C), C62(H62A,H62B,H62C), C63(H63A,H63B,H63C), C64(H64A,H64B,H64C), C66(H66A,
 H66B,H66C), C67(H67A,H67B,H67C), C68(H68A,H68B,H68C), C70(H70A,H70B,H70C),
 C71(H71A,H71B,H71C), C72(H72A,H72B,H72C), C82(H82A,H82B,H82C), C83(H83A,H83B,
 H83C), C84(H84A,H84B,H84C), C86(H86A,H86B,H86C), C87(H87A,H87B,H87C), C88(H88A,
 H88B,H88C), C90(H90A,H90B,H90C), C91(H91A,H91B,H91C), C92(H92A,H92B,H92C),
 C102(H10D,H10E,H10F), C103(H10G,H10H,H10I), C104(H10J,H10K,H10L), C106(H10M,
 H10N,H10O), C107(H10P,H10Q,H10R), C108(H10S,H10T,H10U), C110(H11D,H11E,H11F),
 C111(H11G,H11H,H11I), C112(H11J,H11K,H11L)
;
_olex2_submission_special_instructions 'No special instructions were received'
_oxdiff_exptl_absorpt_empirical_details
;
Empirical correction (ABSPACK) includes:
- Absorption correction using spherical harmonics
- Frame scaling
- Detector area scaling
- B-factor correction
;
_oxdiff_exptl_absorpt_empirical_full_max 11.236
_oxdiff_exptl_absorpt_empirical_full_min 0.154

loop_
_space_group_symop_operation_xyz
'x, y, z'
'-x, y+1/2, -z'

loop_
_atom_site_label
_atom_site_type_symbol
_atom_site_fract_x
_atom_site_fract_y
_atom_site_fract_z
_atom_site_U_iso_or_equiv
_atom_site_adp_type
_atom_site_occupancy
_atom_site_site_symmetry_order
_atom_site_calc_flag
_atom_site_refinement_flags_posn
_atom_site_refinement_flags_adp
_atom_site_refinement_flags_occupancy
_atom_site_disorder_assembly
_atom_site_disorder_group
U1 U 0.252800 0.422440 0.807509 0.0392(2) Uani 1 1 d D U . . .
U2 U 0.296639 0.295300 0.690150 0.0435(2) Uani 1 1 d D U . . .
K1 K 0.1938(3) 0.5512(3) 0.9231(2) 0.0390(11) Uani 1 1 d . U . . .
K2 K 0.3552(4) 0.1666(3) 0.5732(2) 0.0512(13) Uani 1 1 d . U . . .
S1 S 0.4537(8) 0.5366(7) 0.6490(6) 0.113(3) Uani 1 1 d . U . . .
S2A S 0.3499(11) 0.2967(8) 0.8079(5) 0.088(4) Uani 0.673(15) 1 d . U P A 1
S2B S 0.137(2) 0.3603(16) 0.7233(12) 0.087(5) Uani 0.327(15) 1 d . U P A 2
Si1 Si 0.4342(4) 0.5012(4) 0.9205(3) 0.0466(15) Uani 1 1 d . U . . .
Si2 Si 0.1324(5) 0.6050(4) 0.7814(3) 0.0507(16) Uani 1 1 d . U . . .
Si3 Si 0.0834(4) 0.3826(4) 0.9328(3) 0.0462(15) Uani 1 1 d . U . . .
Si4 Si 0.5491(5) 0.2597(4) 0.6428(3) 0.0496(15) Uani 1 1 d . U . . .
Si5 Si 0.2025(6) 0.3071(5) 0.5279(3) 0.0628(19) Uani 1 1 d . U . . .
Si6 Si 0.2243(5) 0.0950(4) 0.6881(3) 0.0493(16) Uani 1 1 d . U . . .
O1 O 0.3558(10) 0.4740(8) 0.8703(7) 0.045(3) Uani 1 1 d . U . . .
O2 O 0.5197(13) 0.5494(13) 0.8938(10) 0.080(5) Uani 1 1 d . U . . .
O3 O 0.4852(14) 0.4363(12) 0.9615(11) 0.083(5) Uani 1 1 d . U . . .
O4 O 0.3723(12) 0.5488(10) 0.9690(7) 0.054(3) Uani 1 1 d . U . . .
O21 O 0.1867(12) 0.5259(10) 0.7905(8) 0.053(4) Uani 1 1 d . U . . .
O22 O 0.117(3) 0.634(2) 0.7160(13) 0.148(9) Uani 1 1 d . U . . .
O23 O 0.1657(18) 0.6571(11) 0.8363(12) 0.093(5) Uani 1 1 d . U . . .
O24 O 0.0155(16) 0.5860(16) 0.8047(15) 0.118(6) Uani 1 1 d . U . . .
O41 O 0.1590(12) 0.4029(8) 0.8834(9) 0.057(4) Uani 1 1 d . U . . .
O42 O 0.0720(14) 0.4610(11) 0.9714(9) 0.075(4) Uani 1 1 d . U . . .
O43 O -0.0229(13) 0.3610(10) 0.9028(10) 0.070(4) Uani 1 1 d . U . . .
O44 O 0.1161(13) 0.3152(10) 0.9763(9) 0.066(4) Uani 1 1 d . U . . .
O61 O 0.4448(10) 0.2654(8) 0.6629(7) 0.045(4) Uani 1 1 d . U . . .
O62 O 0.6053(15) 0.3337(12) 0.6298(9) 0.076(4) Uani 1 1 d . U . . .
O63 O 0.6179(12) 0.2142(12) 0.6905(9) 0.068(4) Uani 1 1 d . U . . .
O64 O 0.5392(14) 0.2177(11) 0.5773(8) 0.068(4) Uani 1 1 d . U . . .
O81 O 0.2543(13) 0.3033(10) 0.5946(8) 0.061(4) Uani 1 1 d . U . . .
O82 O 0.0873(18) 0.307(2) 0.5259(13) 0.133(7) Uani 1 1 d . U . . .
O83 O 0.239(2) 0.3702(16) 0.4857(12) 0.127(7) Uani 1 1 d . U . . .
O84 O 0.2308(17) 0.2261(12) 0.4963(10) 0.087(4) Uani 1 1 d . U . . .
O101 O 0.2569(13) 0.1794(10) 0.6858(7) 0.053(4) Uani 1 1 d . U . . .
O102 O 0.1119(17) 0.0823(17) 0.6861(19) 0.146(9) Uani 1 1 d . U . . .
O103 O 0.2797(15) 0.0570(11) 0.6333(10) 0.077(4) Uani 1 1 d . U . . .
O104 O 0.267(2) 0.0550(14) 0.7475(11) 0.107(6) Uani 1 1 d . U . . .
N1 N 0.3481(19) 0.4307(16) 0.7114(12) 0.082(5) Uani 1 1 d . U . . .
N2A N 0.197(3) 0.336(2) 0.7518(16) 0.086(5) Uani 0.673(15) 1 d D U P A 1
N2B N 0.280(7) 0.311(2) 0.7840(16) 0.087(4) Uani 0.327(15) 1 d D U P A 2
C1 C 0.5226(19) 0.6054(17) 0.8464(14) 0.088(5) Uani 1 1 d D U . . .
C1A C 0.397(3) 0.474(2) 0.6821(17) 0.089(5) Uani 1 1 d . U . . .
C2 C 0.421(2) 0.634(2) 0.8314(19) 0.106(7) Uani 1 1 d D U . . .
H2A H 0.423238 0.671770 0.799703 0.158 Uiso 1 1 calc R . . . .
H2B H 0.379266 0.593914 0.817249 0.158 Uiso 1 1 calc R . . . .
H2C H 0.394470 0.656176 0.867608 0.158 Uiso 1 1 calc R . . . .
C3 C 0.563(3) 0.568(2) 0.7909(15) 0.100(7) Uani 1 1 d D U . . .
H3A H 0.565927 0.603431 0.757946 0.151 Uiso 1 1 calc R . . . .
H3B H 0.627342 0.548966 0.801076 0.151 Uiso 1 1 calc R . . . .
H3C H 0.520405 0.527183 0.778260 0.151 Uiso 1 1 calc R . . . .
C4 C 0.581(3) 0.667(2) 0.8777(17) 0.105(7) Uani 1 1 d D U . . .
H4A H 0.587601 0.708005 0.849600 0.157 Uiso 1 1 calc R . . . .
H4B H 0.547790 0.683760 0.913235 0.157 Uiso 1 1 calc R . . . .
H4C H 0.645015 0.648552 0.890170 0.157 Uiso 1 1 calc R . . . .
C5 C 0.566(2) 0.3881(16) 0.9544(13) 0.091(5) Uani 1 1 d D U . . .
C6 C 0.574(3) 0.370(2) 0.8872(14) 0.103(7) Uani 1 1 d D U . . .
H6A H 0.628475 0.337327 0.882009 0.155 Uiso 1 1 calc R . . . .
H6B H 0.514434 0.346256 0.871958 0.155 Uiso 1 1 calc R . . . .
H6C H 0.583397 0.415662 0.864632 0.155 Uiso 1 1 calc R . . . .
C7 C 0.655(2) 0.426(2) 0.9829(19) 0.108(7) Uani 1 1 d D U . . .
H7A H 0.711192 0.394181 0.978776 0.162 Uiso 1 1 calc R . . . .
H7B H 0.665409 0.472597 0.962457 0.162 Uiso 1 1 calc R . . . .
H7C H 0.645232 0.434837 1.025809 0.162 Uiso 1 1 calc R . . . .
C8 C 0.554(3) 0.3242(19) 0.9989(17) 0.105(7) Uani 1 1 d D U . . .
H8A H 0.607248 0.289742 0.995526 0.157 Uiso 1 1 calc R . . . .
H8B H 0.553296 0.343348 1.040140 0.157 Uiso 1 1 calc R . . . .
H8C H 0.492796 0.298805 0.989238 0.157 Uiso 1 1 calc R . . . .
C9 C 0.3978(15) 0.5766(11) 1.0260(10) 0.058(3) Uani 1 1 d D U . . .
C10 C 0.4963(17) 0.6143(16) 1.0255(13) 0.064(5) Uani 1 1 d D U . . .
H10A H 0.513198 0.633563 1.065859 0.097 Uiso 1 1 calc R . . . .
H10B H 0.545065 0.578739 1.014026 0.097 Uiso 1 1 calc R . . . .
H10C H 0.493653 0.654750 0.996399 0.097 Uiso 1 1 calc R . . . .
C11 C 0.397(2) 0.5185(14) 1.0761(11) 0.066(5) Uani 1 1 d D U . . .
H11A H 0.415235 0.541210 1.114910 0.099 Uiso 1 1 calc R . . . .
H11B H 0.331899 0.497812 1.077922 0.099 Uiso 1 1 calc R . . . .
H11C H 0.442421 0.479365 1.067360 0.099 Uiso 1 1 calc R . . . .
C12 C 0.3257(19) 0.6359(15) 1.0436(13) 0.066(5) Uani 1 1 d D U . . .
H12A H 0.344256 0.655152 1.083698 0.099 Uiso 1 1 calc R . . . .
H12B H 0.325809 0.675838 1.014046 0.099 Uiso 1 1 calc R . . . .
H12C H 0.261130 0.614538 1.044325 0.099 Uiso 1 1 calc R . . . .
C21 C 0.183(4) 0.651(2) 0.6695(19) 0.147(9) Uani 1 1 d D U . . .
C22 C 0.164(4) 0.580(2) 0.6327(19) 0.149(10) Uani 1 1 d D U . . .
H22A H 0.203599 0.580652 0.597213 0.223 Uiso 1 1 calc R . . . .
H22B H 0.180386 0.537582 0.657750 0.223 Uiso 1 1 calc R . . . .
H22C H 0.095795 0.578187 0.619653 0.223 Uiso 1 1 calc R . . . .
C23 C 0.285(3) 0.677(3) 0.688(2) 0.151(10) Uani 1 1 d D U . . .
H23A H 0.321080 0.686353 0.652133 0.226 Uiso 1 1 calc R . . . .
H23B H 0.280392 0.722673 0.711577 0.226 Uiso 1 1 calc R . . . .
H23C H 0.317530 0.639595 0.713055 0.226 Uiso 1 1 calc R . . . .
C24 C 0.137(4) 0.715(3) 0.634(2) 0.149(10) Uani 1 1 d D U . . .
H24A H 0.179048 0.729411 0.601705 0.224 Uiso 1 1 calc R . . . .
H24B H 0.074171 0.700667 0.617103 0.224 Uiso 1 1 calc R . . . .
H24C H 0.129900 0.756914 0.661597 0.224 Uiso 1 1 calc R . . . .
C25 C 0.143(2) 0.7274(16) 0.8554(15) 0.100(5) Uani 1 1 d D U . . .
C26 C 0.240(2) 0.7650(19) 0.870(2) 0.112(7) Uani 1 1 d D U . . .
H26A H 0.229094 0.815218 0.883787 0.168 Uiso 1 1 calc R . . . .
H26B H 0.275668 0.737564 0.901753 0.168 Uiso 1 1 calc R . . . .
H26C H 0.277949 0.766238 0.833640 0.168 Uiso 1 1 calc R . . . .
C27 C 0.075(3) 0.7714(18) 0.8132(17) 0.107(7) Uani 1 1 d D U . . .
H27A H 0.063464 0.819852 0.830800 0.160 Uiso 1 1 calc R . . . .
H27B H 0.103096 0.777200 0.773898 0.160 Uiso 1 1 calc R . . . .
H27C H 0.013118 0.745303 0.808111 0.160 Uiso 1 1 calc R . . . .
C28 C 0.098(3) 0.719(2) 0.9173(16) 0.109(7) Uani 1 1 d D U . . .
H28A H 0.080683 0.768054 0.932366 0.164 Uiso 1 1 calc R . . . .
H28B H 0.039571 0.689170 0.912898 0.164 Uiso 1 1 calc R . . . .
H28C H 0.143845 0.696065 0.945814 0.164 Uiso 1 1 calc R . . . .
C29 C -0.061(2) 0.5619(19) 0.7769(17) 0.117(6) Uani 1 1 d D U . . .
C30 C -0.130(2) 0.622(2) 0.753(2) 0.114(8) Uani 1 1 d D U . . .
H30A H -0.186742 0.599509 0.732723 0.172 Uiso 1 1 calc R . . . .
H30B H -0.150855 0.652078 0.786908 0.172 Uiso 1 1 calc R . . . .
H30C H -0.097200 0.653187 0.724510 0.172 Uiso 1 1 calc R . . . .
C31 C -0.115(3) 0.532(3) 0.8310(19) 0.126(8) Uani 1 1 d D U . . .
H31A H -0.176814 0.510987 0.816750 0.188 Uiso 1 1 calc R . . . .
H31B H -0.075955 0.493589 0.851228 0.188 Uiso 1 1 calc R . . . .
H31C H -0.126230 0.571688 0.859477 0.188 Uiso 1 1 calc R . . . .
C32 C -0.044(3) 0.500(2) 0.731(2) 0.116(8) Uani 1 1 d D U . . .
H32A H -0.105920 0.484940 0.712263 0.175 Uiso 1 1 calc R . . . .
H32B H -0.001841 0.518023 0.700365 0.175 Uiso 1 1 calc R . . . .
H32C H -0.014059 0.458273 0.752329 0.175 Uiso 1 1 calc R . . . .
C41 C 0.0097(18) 0.4747(13) 1.0177(12) 0.088(5) Uani 1 1 d D U . . .
C42 C 0.016(2) 0.5573(14) 1.0297(16) 0.108(7) Uani 1 1 d D U . . .
H42A H -0.027067 0.570131 1.062146 0.162 Uiso 1 1 calc R . . . .
H42B H 0.081962 0.570596 1.041803 0.162 Uiso 1 1 calc R . . . .
H42C H -0.004282 0.584075 0.992969 0.162 Uiso 1 1 calc R . . . .
C43 C -0.0957(18) 0.4555(19) 1.0031(16) 0.108(7) Uani 1 1 d D U . . .
H43A H -0.133899 0.466861 1.038042 0.161 Uiso 1 1 calc R . . . .
H43B H -0.119499 0.484253 0.968288 0.161 Uiso 1 1 calc R . . . .
H43C H -0.101175 0.403110 0.993765 0.161 Uiso 1 1 calc R . . . .
C44 C 0.038(2) 0.4369(19) 1.0777(13) 0.109(7) Uani 1 1 d D U . . .
H44A H -0.008594 0.449108 1.107812 0.164 Uiso 1 1 calc R . . . .
H44B H 0.039736 0.383660 1.071765 0.164 Uiso 1 1 calc R . . . .
H44C H 0.102348 0.453867 1.091785 0.164 Uiso 1 1 calc R . . . .
C45 C -0.0609(17) 0.2984(16) 0.8760(12) 0.077(4) Uani 1 1 d D U . . .
C46 C -0.139(2) 0.3199(19) 0.8285(16) 0.097(7) Uani 1 1 d D U . . .
H46A H -0.166015 0.275503 0.809432 0.145 Uiso 1 1 calc R . . . .
H46B H -0.190087 0.347007 0.847814 0.145 Uiso 1 1 calc R . . . .
H46C H -0.110771 0.350826 0.797716 0.145 Uiso 1 1 calc R . . . .
C47 C -0.111(2) 0.2570(18) 0.9264(15) 0.092(6) Uani 1 1 d D U . . .
H47A H -0.140053 0.211730 0.909956 0.138 Uiso 1 1 calc R . . . .
H47B H -0.064377 0.244984 0.959009 0.138 Uiso 1 1 calc R . . . .
H47C H -0.162128 0.288067 0.942173 0.138 Uiso 1 1 calc R . . . .
C48 C 0.018(2) 0.2485(18) 0.8526(17) 0.090(6) Uani 1 1 d D U . . .
H48A H -0.011048 0.204710 0.833992 0.135 Uiso 1 1 calc R . . . .
H48B H 0.054569 0.275060 0.822646 0.135 Uiso 1 1 calc R . . . .
H48C H 0.061944 0.233828 0.886368 0.135 Uiso 1 1 calc R . . . .
C49 C 0.2006(19) 0.2890(14) 1.0052(11) 0.073(4) Uani 1 1 d D U . . .
C50 C 0.264(2) 0.3560(16) 1.0208(16) 0.082(6) Uani 1 1 d D U . . .
H50A H 0.324561 0.339551 1.041167 0.124 Uiso 1 1 calc R . . . .
H50B H 0.279053 0.381988 0.983592 0.124 Uiso 1 1 calc R . . . .
H50C H 0.230452 0.389011 1.047446 0.124 Uiso 1 1 calc R . . . .
C51 C 0.172(2) 0.2522(19) 1.0640(13) 0.085(6) Uani 1 1 d D U . . .
H51A H 0.229766 0.233081 1.085561 0.128 Uiso 1 1 calc R . . . .
H51B H 0.140640 0.288149 1.089462 0.128 Uiso 1 1 calc R . . . .
H51C H 0.127506 0.211688 1.054656 0.128 Uiso 1 1 calc R . . . .
C52 C 0.255(2) 0.2429(19) 0.9600(15) 0.085(6) Uani 1 1 d D U . . .
H52A H 0.314929 0.224189 0.979686 0.127 Uiso 1 1 calc R . . . .
H52B H 0.215184 0.201684 0.946034 0.127 Uiso 1 1 calc R . . . .
H52C H 0.271249 0.273501 0.925471 0.127 Uiso 1 1 calc R . . . .
C61 C 0.6777(19) 0.3736(15) 0.6659(12) 0.080(4) Uani 1 1 d D U . . .
C62 C 0.701(3) 0.4437(16) 0.6310(15) 0.090(6) Uani 1 1 d D U . . .
H62A H 0.750023 0.472071 0.654065 0.136 Uiso 1 1 calc R . . . .
H62B H 0.725926 0.430444 0.591721 0.136 Uiso 1 1 calc R . . . .
H62C H 0.642760 0.473228 0.624914 0.136 Uiso 1 1 calc R . . . .
C63 C 0.640(2) 0.3891(19) 0.7283(12) 0.084(6) Uani 1 1 d D U . . .
H63A H 0.688526 0.415940 0.752601 0.127 Uiso 1 1 calc R . . . .
H63B H 0.580973 0.418581 0.723987 0.127 Uiso 1 1 calc R . . . .
H63C H 0.625419 0.342593 0.748167 0.127 Uiso 1 1 calc R . . . .
C64 C 0.775(2) 0.3333(18) 0.6739(16) 0.085(6) Uani 1 1 d D U . . .
H64A H 0.819629 0.363263 0.698554 0.128 Uiso 1 1 calc R . . . .
H64B H 0.764830 0.286159 0.693945 0.128 Uiso 1 1 calc R . . . .
H64C H 0.801100 0.324802 0.634252 0.128 Uiso 1 1 calc R . . . .
C65 C 0.6061(15) 0.1530(15) 0.7295(12) 0.073(4) Uani 1 1 d D U . . .
C66 C 0.573(2) 0.1815(19) 0.7904(12) 0.079(6) Uani 1 1 d D U . . .
H66A H 0.564635 0.140115 0.817795 0.118 Uiso 1 1 calc R . . . .
H66B H 0.621769 0.215046 0.807902 0.118 Uiso 1 1 calc R . . . .
H66C H 0.511879 0.207614 0.784217 0.118 Uiso 1 1 calc R . . . .
C67 C 0.7040(18) 0.1161(19) 0.7434(17) 0.088(6) Uani 1 1 d D U . . .
H67A H 0.695313 0.074071 0.770226 0.132 Uiso 1 1 calc R . . . .
H67B H 0.730921 0.099222 0.705755 0.132 Uiso 1 1 calc R . . . .
H67C H 0.748038 0.151427 0.763212 0.132 Uiso 1 1 calc R . . . .
C68 C 0.534(2) 0.0991(16) 0.6988(16) 0.079(6) Uani 1 1 d D U . . .
H68A H 0.525637 0.056702 0.725254 0.118 Uiso 1 1 calc R . . . .
H68B H 0.472296 0.123659 0.691274 0.118 Uiso 1 1 calc R . . . .
H68C H 0.559226 0.082519 0.660485 0.118 Uiso 1 1 calc R . . . .
C69 C 0.6077(18) 0.2049(13) 0.5336(11) 0.074(4) Uani 1 1 d D U . . .
C70 C 0.636(2) 0.2754(16) 0.5005(14) 0.086(6) Uani 1 1 d D U . . .
H70A H 0.683297 0.263831 0.470641 0.130 Uiso 1 1 calc R . . . .
H70B H 0.578252 0.296627 0.480044 0.130 Uiso 1 1 calc R . . . .
H70C H 0.663073 0.310793 0.529720 0.130 Uiso 1 1 calc R . . . .
C71 C 0.6984(19) 0.1673(18) 0.5600(13) 0.077(6) Uani 1 1 d D U . . .
H71A H 0.743821 0.159632 0.527957 0.116 Uiso 1 1 calc R . . . .
H71B H 0.728392 0.198383 0.591554 0.116 Uiso 1 1 calc R . . . .
H71C H 0.681182 0.119909 0.577266 0.116 Uiso 1 1 calc R . . . .
C72 C 0.564(2) 0.1510(18) 0.4869(14) 0.084(6) Uani 1 1 d D U . . .
H72A H 0.610079 0.141230 0.455863 0.125 Uiso 1 1 calc R . . . .
H72B H 0.547500 0.105011 0.506934 0.125 Uiso 1 1 calc R . . . .
H72C H 0.505099 0.172429 0.468001 0.125 Uiso 1 1 calc R . . . .
C81 C 0.008(3) 0.371(3) 0.5344(18) 0.140(8) Uani 1 1 d D U . . .
C82 C -0.076(3) 0.316(3) 0.526(2) 0.139(9) Uani 1 1 d D U . . .
H82A H -0.087854 0.306633 0.483072 0.209 Uiso 1 1 calc R . . . .
H82B H -0.058977 0.270514 0.547066 0.209 Uiso 1 1 calc R . . . .
H82C H -0.133458 0.337420 0.543079 0.209 Uiso 1 1 calc R . . . .
C83 C 0.037(3) 0.428(3) 0.487(2) 0.155(9) Uani 1 1 d D U . . .
H83A H 0.019870 0.410154 0.446708 0.232 Uiso 1 1 calc R . . . .
H83B H 0.002877 0.474364 0.494273 0.232 Uiso 1 1 calc R . . . .
H83C H 0.106606 0.436899 0.491108 0.232 Uiso 1 1 calc R . . . .
C84 C 0.028(3) 0.386(3) 0.6020(18) 0.150(9) Uani 1 1 d D U . . .
H84A H 0.081299 0.421228 0.607142 0.224 Uiso 1 1 calc R . . . .
H84B H -0.029985 0.407519 0.618973 0.224 Uiso 1 1 calc R . . . .
H84C H 0.044495 0.340613 0.622960 0.224 Uiso 1 1 calc R . . . .
C85 C 0.311(3) 0.410(2) 0.4767(13) 0.131(7) Uani 1 1 d D U . . .
C86 C 0.304(3) 0.475(2) 0.5210(16) 0.137(9) Uani 1 1 d D U . . .
H86A H 0.359020 0.507855 0.516117 0.205 Uiso 1 1 calc R . . . .
H86B H 0.244143 0.501476 0.512692 0.205 Uiso 1 1 calc R . . . .
H86C H 0.305864 0.456043 0.562470 0.205 Uiso 1 1 calc R . . . .
C87 C 0.319(3) 0.444(2) 0.4138(14) 0.138(9) Uani 1 1 d D U . . .
H87A H 0.377557 0.473378 0.412719 0.208 Uiso 1 1 calc R . . . .
H87B H 0.320996 0.404649 0.383667 0.208 Uiso 1 1 calc R . . . .
H87C H 0.262668 0.475165 0.404697 0.208 Uiso 1 1 calc R . . . .
C88 C 0.406(3) 0.371(2) 0.4924(18) 0.144(9) Uani 1 1 d D U . . .
H88A H 0.460183 0.403607 0.484730 0.215 Uiso 1 1 calc R . . . .
H88B H 0.408645 0.356651 0.535054 0.215 Uiso 1 1 calc R . . . .
H88C H 0.411013 0.326691 0.467318 0.215 Uiso 1 1 calc R . . . .
C89 C 0.196(2) 0.1959(15) 0.4387(14) 0.092(5) Uani 1 1 d D U . . .
C90 C 0.152(3) 0.2545(18) 0.3956(15) 0.100(7) Uani 1 1 d D U . . .
H90A H 0.130422 0.231233 0.357633 0.151 Uiso 1 1 calc R . . . .
H90B H 0.097529 0.277821 0.414320 0.151 Uiso 1 1 calc R . . . .
H90C H 0.200981 0.291692 0.387489 0.151 Uiso 1 1 calc R . . . .
C91 C 0.281(2) 0.153(2) 0.4146(16) 0.097(7) Uani 1 1 d D U . . .
H91A H 0.262027 0.131001 0.375507 0.145 Uiso 1 1 calc R . . . .
H91B H 0.335752 0.185880 0.409697 0.145 Uiso 1 1 calc R . . . .
H91C H 0.299811 0.113797 0.443193 0.145 Uiso 1 1 calc R . . . .
C92 C 0.119(3) 0.1378(19) 0.4510(17) 0.100(7) Uani 1 1 d D U . . .
H92A H 0.094859 0.116683 0.412632 0.150 Uiso 1 1 calc R . . . .
H92B H 0.147439 0.098917 0.476550 0.150 Uiso 1 1 calc R . . . .
H92C H 0.065897 0.160809 0.471526 0.150 Uiso 1 1 calc R . . . .
C101 C 0.028(3) 0.1013(18) 0.6616(19) 0.149(9) Uani 1 1 d D U . . .
C102 C 0.008(3) 0.173(2) 0.695(2) 0.159(10) Uani 1 1 d D U . . .
H10D H -0.053813 0.192974 0.680516 0.238 Uiso 1 1 calc R . . . .
H10E H 0.006332 0.162986 0.738506 0.238 Uiso 1 1 calc R . . . .
H10F H 0.059391 0.208310 0.687844 0.238 Uiso 1 1 calc R . . . .
C103 C 0.042(3) 0.114(2) 0.5940(19) 0.157(10) Uani 1 1 d D U . . .
H10G H -0.018920 0.128611 0.574105 0.235 Uiso 1 1 calc R . . . .
H10H H 0.089876 0.153360 0.589164 0.235 Uiso 1 1 calc R . . . .
H10I H 0.065606 0.068995 0.575683 0.235 Uiso 1 1 calc R . . . .
C104 C -0.049(3) 0.043(2) 0.671(2) 0.157(10) Uani 1 1 d D U . . .
H10J H -0.110257 0.058843 0.651834 0.235 Uiso 1 1 calc R . . . .
H10K H -0.029213 -0.003487 0.652258 0.235 Uiso 1 1 calc R . . . .
H10L H -0.056564 0.035064 0.714036 0.235 Uiso 1 1 calc R . . . .
C105 C 0.2856(19) -0.0182(15) 0.6173(12) 0.082(4) Uani 1 1 d D U . . .
C106 C 0.201(2) -0.0677(18) 0.6333(17) 0.095(6) Uani 1 1 d D U . . .
H10M H 0.213567 -0.117973 0.620073 0.142 Uiso 1 1 calc R . . . .
H10N H 0.193896 -0.067134 0.677053 0.142 Uiso 1 1 calc R . . . .
H10O H 0.141751 -0.049645 0.612951 0.142 Uiso 1 1 calc R . . . .
C107 C 0.285(3) -0.0200(17) 0.5481(12) 0.087(6) Uani 1 1 d D U . . .
H10P H 0.288707 -0.070892 0.534322 0.131 Uiso 1 1 calc R . . . .
H10Q H 0.225008 0.002224 0.531656 0.131 Uiso 1 1 calc R . . . .
H10R H 0.339964 0.007682 0.534098 0.131 Uiso 1 1 calc R . . . .
C108 C 0.382(2) -0.0507(17) 0.6394(17) 0.091(6) Uani 1 1 d D U . . .
H10S H 0.384160 -0.102591 0.627977 0.137 Uiso 1 1 calc R . . . .
H10T H 0.434205 -0.024171 0.621128 0.137 Uiso 1 1 calc R . . . .
H10U H 0.388216 -0.046420 0.683465 0.137 Uiso 1 1 calc R . . . .
C109 C 0.253(2) 0.0516(15) 0.8066(16) 0.111(6) Uani 1 1 d D U . . .
C110 C 0.184(3) 0.1076(19) 0.8328(19) 0.119(8) Uani 1 1 d D U . . .
H11D H 0.179901 0.099301 0.876281 0.178 Uiso 1 1 calc R . . . .
H11E H 0.208074 0.157330 0.825865 0.178 Uiso 1 1 calc R . . . .
H11F H 0.120109 0.102115 0.813056 0.178 Uiso 1 1 calc R . . . .
C111 C 0.348(2) 0.059(2) 0.8443(19) 0.127(8) Uani 1 1 d D U . . .
H11G H 0.334823 0.055747 0.887313 0.191 Uiso 1 1 calc R . . . .
H11H H 0.391367 0.018522 0.833923 0.191 Uiso 1 1 calc R . . . .
H11I H 0.378318 0.105684 0.835772 0.191 Uiso 1 1 calc R . . . .
C112 C 0.213(3) -0.0243(16) 0.8216(18) 0.117(8) Uani 1 1 d D U . . .
H11J H 0.201937 -0.027233 0.864952 0.175 Uiso 1 1 calc R . . . .
H11K H 0.151420 -0.031836 0.798869 0.175 Uiso 1 1 calc R . . . .
H11L H 0.258506 -0.062302 0.810622 0.175 Uiso 1 1 calc R . . . .

loop_
_atom_site_aniso_label
_atom_site_aniso_U_11
_atom_site_aniso_U_22
_atom_site_aniso_U_33
_atom_site_aniso_U_23
_atom_site_aniso_U_13
_atom_site_aniso_U_12
U1 0.0374(4) 0.0318(4) 0.0482(4) -0.0046(3) -0.0010(3) -0.0021(3)
U2 0.0444(4) 0.0383(5) 0.0476(4) -0.0051(3) 0.0008(3) 0.0016(4)
K1 0.035(2) 0.028(3) 0.054(3) -0.002(2) 0.003(2) -0.0050(19)
K2 0.071(4) 0.039(3) 0.044(3) -0.006(2) 0.006(2) -0.007(3)
S1 0.111(7) 0.101(8) 0.128(8) 0.014(6) 0.026(6) 0.000(6)
S2A 0.126(10) 0.070(7) 0.067(6) -0.028(6) -0.014(6) 0.034(7)
S2B 0.105(12) 0.078(10) 0.076(10) -0.035(8) -0.008(9) 0.029(9)
Si1 0.030(3) 0.045(4) 0.064(4) -0.014(3) -0.003(3) -0.002(3)
Si2 0.055(4) 0.045(4) 0.052(4) 0.005(3) 0.001(3) 0.010(3)
Si3 0.034(3) 0.036(4) 0.069(4) 0.009(3) 0.004(3) -0.003(3)
Si4 0.048(4) 0.050(4) 0.051(4) -0.007(3) 0.006(3) -0.003(3)
Si5 0.063(4) 0.061(5) 0.062(4) 0.009(4) -0.012(3) -0.007(4)
Si6 0.040(3) 0.045(4) 0.063(4) -0.003(3) 0.003(3) -0.011(3)
O1 0.031(7) 0.041(9) 0.062(8) -0.015(7) -0.006(5) -0.003(6)
O2 0.055(8) 0.085(11) 0.097(11) -0.003(9) -0.001(8) -0.031(8)
O3 0.058(9) 0.067(10) 0.121(12) -0.006(8) -0.022(8) 0.028(7)
O4 0.056(7) 0.052(8) 0.055(7) -0.006(6) -0.007(6) 0.008(6)
O21 0.044(8) 0.054(8) 0.060(10) -0.004(7) -0.002(7) -0.001(7)
O22 0.19(2) 0.157(19) 0.092(11) 0.045(11) 0.016(12) 0.067(17)
O23 0.121(13) 0.034(8) 0.120(11) -0.010(7) -0.042(10) 0.016(8)
O24 0.050(8) 0.111(14) 0.194(19) -0.004(13) 0.003(10) 0.006(8)
O41 0.058(9) 0.024(9) 0.091(11) 0.003(7) 0.020(8) -0.009(7)
O42 0.080(9) 0.068(8) 0.081(10) -0.002(7) 0.040(8) -0.006(8)
O43 0.052(7) 0.050(9) 0.107(11) 0.009(8) 0.002(7) -0.013(7)
O44 0.064(8) 0.054(9) 0.080(9) 0.010(7) 0.000(7) -0.003(7)
O61 0.037(6) 0.040(8) 0.060(9) -0.001(7) 0.015(6) 0.018(6)
O62 0.080(9) 0.073(9) 0.075(10) 0.002(7) 0.005(8) -0.029(7)
O63 0.035(7) 0.084(10) 0.086(9) 0.006(7) 0.002(6) 0.002(7)
O64 0.074(8) 0.071(10) 0.061(8) -0.018(7) 0.014(6) -0.006(7)
O81 0.077(10) 0.032(9) 0.071(8) 0.008(7) -0.012(7) -0.006(9)
O82 0.076(9) 0.20(2) 0.125(15) -0.011(16) -0.009(10) 0.016(12)
O83 0.183(19) 0.099(13) 0.097(12) 0.033(10) -0.006(13) -0.048(13)
O84 0.106(12) 0.074(9) 0.077(9) -0.008(7) -0.034(9) -0.006(8)
O101 0.070(10) 0.044(7) 0.047(9) -0.002(6) 0.015(8) -0.005(7)
O102 0.048(8) 0.114(15) 0.28(3) -0.019(18) 0.020(11) -0.010(10)
O103 0.101(10) 0.036(7) 0.096(9) -0.007(7) 0.027(8) -0.005(7)
O104 0.161(16) 0.071(11) 0.088(10) 0.025(9) 0.007(10) 0.019(12)
N1 0.097(11) 0.063(10) 0.088(11) -0.031(9) 0.029(9) 0.008(9)
N2A 0.110(11) 0.074(9) 0.074(9) -0.034(8) -0.010(8) 0.027(8)
N2B 0.117(11) 0.071(8) 0.071(8) -0.031(7) -0.010(7) 0.029(8)
C1 0.068(9) 0.091(12) 0.105(12) 0.001(9) -0.004(8) -0.035(8)
C1A 0.101(11) 0.070(10) 0.097(10) -0.021(9) 0.026(9) 0.007(9)
C2 0.083(12) 0.105(16) 0.127(16) 0.013(13) -0.007(12) -0.018(12)
C3 0.085(13) 0.106(16) 0.110(14) 0.000(12) 0.003(12) -0.034(12)
C4 0.096(13) 0.100(14) 0.117(15) 0.002(12) -0.009(12) -0.045(12)
C5 0.065(9) 0.075(11) 0.131(12) -0.010(9) -0.020(9) 0.030(8)
C6 0.078(13) 0.094(15) 0.137(14) -0.016(12) -0.015(12) 0.029(12)
C7 0.076(12) 0.099(14) 0.147(16) -0.015(14) -0.025(12) 0.023(11)
C8 0.082(13) 0.084(14) 0.147(16) 0.001(12) -0.013(13) 0.034(11)
C9 0.059(8) 0.057(8) 0.056(7) -0.008(6) -0.006(6) 0.008(6)
C10 0.063(10) 0.068(12) 0.061(11) -0.012(10) -0.013(9) -0.002(9)
C11 0.071(12) 0.068(12) 0.059(10) -0.002(9) 0.000(10) 0.009(10)
C12 0.069(11) 0.064(12) 0.064(11) -0.015(9) -0.006(10) 0.013(9)
C21 0.19(2) 0.158(19) 0.094(11) 0.043(12) 0.017(12) 0.065(17)
C22 0.19(2) 0.16(2) 0.100(15) 0.038(14) 0.016(16) 0.07(2)
C23 0.19(2) 0.16(2) 0.099(16) 0.032(16) 0.012(15) 0.064(19)
C24 0.19(2) 0.15(2) 0.104(16) 0.043(14) 0.015(16) 0.061(19)
C25 0.127(13) 0.040(8) 0.128(12) -0.010(8) -0.038(10) 0.021(8)
C26 0.136(16) 0.051(12) 0.145(16) -0.013(13) -0.039(14) 0.012(11)
C27 0.129(16) 0.051(13) 0.137(15) -0.009(12) -0.036(14) 0.029(12)
C28 0.139(17) 0.053(13) 0.133(14) -0.009(12) -0.029(13) 0.025(12)
C29 0.047(8) 0.110(14) 0.192(19) 0.000(13) 0.001(10) 0.004(9)
C30 0.037(11) 0.112(17) 0.19(2) 0.009(15) 0.001(13) -0.002(11)
C31 0.067(13) 0.116(18) 0.19(2) 0.007(15) -0.002(13) 0.002(13)
C32 0.056(13) 0.104(17) 0.19(2) 0.001(15) -0.005(13) -0.007(12)
C41 0.092(10) 0.084(9) 0.092(10) -0.004(8) 0.042(8) -0.002(9)
C42 0.115(14) 0.093(12) 0.119(15) -0.018(11) 0.045(13) 0.004(12)
C43 0.097(12) 0.115(15) 0.113(15) -0.012(13) 0.043(11) -0.003(12)
C44 0.118(14) 0.111(14) 0.101(13) 0.008(12) 0.042(12) 0.001(14)
C45 0.065(8) 0.054(9) 0.113(11) 0.004(8) 0.001(7) -0.017(7)
C46 0.090(13) 0.070(14) 0.127(15) -0.001(12) -0.021(11) -0.013(11)
C47 0.086(13) 0.063(13) 0.128(15) 0.004(11) 0.011(11) -0.025(11)
C48 0.077(12) 0.070(13) 0.123(15) -0.015(12) -0.001(11) -0.011(10)
C49 0.069(9) 0.063(9) 0.086(9) 0.008(7) -0.003(7) 0.001(7)
C50 0.077(12) 0.069(12) 0.101(14) 0.005(11) -0.009(11) 0.000(10)
C51 0.089(13) 0.073(13) 0.094(12) 0.017(11) -0.004(11) 0.002(11)
C52 0.073(12) 0.082(13) 0.098(13) -0.006(11) -0.005(11) 0.006(11)
C61 0.084(9) 0.076(9) 0.081(10) 0.000(8) 0.003(8) -0.025(8)
C62 0.101(14) 0.079(13) 0.091(13) 0.001(11) 0.000(12) -0.034(11)
C63 0.096(14) 0.076(14) 0.082(12) -0.004(11) 0.001(11) -0.013(12)
C64 0.080(12) 0.085(13) 0.091(14) -0.007(12) -0.002(11) -0.019(10)
C65 0.041(7) 0.086(10) 0.092(9) 0.008(8) -0.005(7) 0.002(7)
C66 0.063(12) 0.084(14) 0.089(12) 0.007(10) -0.004(10) -0.003(11)
C67 0.052(10) 0.100(15) 0.111(14) 0.013(12) -0.011(10) 0.007(10)
C68 0.049(11) 0.079(13) 0.107(14) 0.006(11) -0.010(11) 0.004(10)
C69 0.078(9) 0.076(10) 0.070(8) -0.017(7) 0.016(7) -0.006(8)
C70 0.089(13) 0.085(13) 0.087(13) -0.006(10) 0.022(11) -0.007(11)
C71 0.078(11) 0.080(13) 0.076(12) -0.021(11) 0.015(10) -0.008(10)
C72 0.084(13) 0.089(13) 0.078(12) -0.030(10) 0.013(10) -0.001(11)
C81 0.087(10) 0.20(2) 0.131(15) -0.009(16) -0.007(11) 0.017(12)
C82 0.086(13) 0.20(2) 0.131(18) -0.013(18) -0.003(14) 0.017(14)
C83 0.113(15) 0.21(2) 0.146(18) -0.002(18) 0.002(15) 0.016(16)
C84 0.107(15) 0.20(2) 0.138(17) -0.016(18) -0.005(14) 0.014(16)
C85 0.185(19) 0.105(13) 0.103(13) 0.033(11) -0.003(13) -0.049(13)
C86 0.19(2) 0.110(16) 0.113(16) 0.024(13) 0.002(17) -0.062(16)
C87 0.19(2) 0.114(17) 0.107(15) 0.034(13) 0.004(16) -0.043(17)
C88 0.19(2) 0.118(17) 0.126(17) 0.040(15) 0.003(17) -0.045(16)
C89 0.110(12) 0.081(10) 0.081(9) -0.007(8) -0.034(9) -0.007(9)
C90 0.122(16) 0.093(14) 0.083(13) -0.004(11) -0.036(12) -0.002(12)
C91 0.118(15) 0.088(14) 0.082(13) -0.006(11) -0.023(12) -0.007(12)
C92 0.110(15) 0.089(14) 0.098(14) -0.005(12) -0.032(13) -0.014(12)
C101 0.055(9) 0.115(15) 0.28(3) -0.020(18) 0.018(12) -0.006(10)
C102 0.072(14) 0.124(18) 0.28(3) -0.02(2) 0.017(16) 0.004(13)
C103 0.072(14) 0.118(19) 0.28(3) -0.02(2) 0.015(15) -0.008(14)
C104 0.064(12) 0.121(18) 0.29(3) -0.02(2) 0.024(16) -0.011(13)
C105 0.104(10) 0.040(8) 0.103(10) -0.009(8) 0.021(9) -0.006(7)
C106 0.111(13) 0.053(12) 0.121(14) -0.006(12) 0.023(12) -0.011(11)
C107 0.107(14) 0.048(12) 0.107(12) -0.016(10) 0.015(12) -0.009(12)
C108 0.109(13) 0.052(12) 0.112(14) -0.010(12) 0.011(12) -0.003(10)
C109 0.161(16) 0.080(11) 0.092(10) 0.021(10) 0.010(10) 0.016(12)
C110 0.168(19) 0.088(15) 0.101(15) 0.009(13) 0.012(14) 0.017(14)
C111 0.165(18) 0.109(16) 0.108(14) 0.008(15) 0.005(13) 0.007(15)
C112 0.168(19) 0.086(14) 0.098(15) 0.024(13) 0.015(14) 0.007(14)

loop_
_atom_type_symbol
_atom_type_description
_atom_type_scat_dispersion_real
_atom_type_scat_dispersion_imag
_atom_type_scat_source
C C 0.0181 0.0091 'International Tables Vol C Tables 4.2.6.8 and 6.1.1.4'
H H 0.0000 0.0000 'International Tables Vol C Tables 4.2.6.8 and 6.1.1.4'
K K 0.3868 1.0657 'International Tables Vol C Tables 4.2.6.8 and 6.1.1.4'
N N 0.0311 0.0180 'International Tables Vol C Tables 4.2.6.8 and 6.1.1.4'
O O 0.0492 0.0322 'International Tables Vol C Tables 4.2.6.8 and 6.1.1.4'
S S 0.3331 0.5567 'International Tables Vol C Tables 4.2.6.8 and 6.1.1.4'
Si Si 0.2541 0.3302 'International Tables Vol C Tables 4.2.6.8 and 6.1.1.4'
U U -4.3638 13.4090 'International Tables Vol C Tables 4.2.6.8 and 6.1.1.4'

loop_
_citation_id
_citation_doi
_citation_year
1 10.1039/C8SC05721D 2019

loop_
_exptl_crystal_face_index_h
_exptl_crystal_face_index_k
_exptl_crystal_face_index_l
_exptl_crystal_face_perp_dist
8 5 1 0.0668
0 -10 -8 0.0162
-1 10 8 0.0289
9 0 0 0.0667
1 5 -13 0.0171
-9 1 -3 0.0475
-1 -6 13 0.0354
-7 -6 -3 0.0434
0 -11 5 0.0311

loop_
_geom_angle_atom_site_label_1
_geom_angle_atom_site_label_2
_geom_angle_atom_site_label_3
_geom_angle
_geom_angle_site_symmetry_1
_geom_angle_site_symmetry_3
_geom_angle_publ_flag
U2 U1 K1 176.61(7) . . ?
S2A U1 U2 48.6(3) . . ?
S2A U1 K1 133.7(3) . . ?
S2B U1 U2 47.8(6) . . ?
S2B U1 K1 128.8(6) . . ?
O1 U1 U2 128.5(4) . . ?
O1 U1 K1 54.8(4) . . ?
O1 U1 S2A 92.9(5) . . ?
O1 U1 S2B 175.3(8) . . ?
O1 U1 O41 88.6(6) . . ?
O1 U1 N1 99.1(8) . . ?
O21 U1 U2 122.3(5) . . ?
O21 U1 K1 55.7(5) . . ?
O21 U1 S2A 168.9(6) . . ?
O21 U1 S2B 90.5(8) . . ?
O21 U1 O1 89.9(6) . . ?
O21 U1 O41 90.8(6) . . ?
O21 U1 N1 92.0(8) . . ?
O21 U1 N2A 114.3(14) . . ?
O21 U1 N2B 151.9(19) . . ?
O41 U1 U2 125.4(4) . . ?
O41 U1 K1 53.1(4) . . ?
O41 U1 S2A 100.1(5) . . ?
O41 U1 S2B 96.1(8) . . ?
O41 U1 N1 171.8(8) . . ?
N1 U1 U2 47.1(6) . . ?
N1 U1 K1 134.1(6) . . ?
N1 U1 S2A 76.9(7) . . ?
N1 U1 S2B 76.2(9) . . ?
N2A U1 U2 33.0(9) . . ?
N2A U1 K1 144.1(10) . . ?
N2A U1 S2A 62.2(12) . . ?
N2A U1 O1 155.1(12) . . ?
N2A U1 O41 96.4(11) . . ?
N2A U1 N1 75.4(12) . . ?
N2B U1 U2 33.2(11) . . ?
N2B U1 K1 147.5(12) . . ?
N2B U1 S2B 62(2) . . ?
N2B U1 O1 117(2) . . ?
N2B U1 O41 98.7(19) . . ?
N2B U1 N1 75.4(18) . . ?
U1 U2 K2 176.84(9) . . ?
S2A U2 U1 48.0(3) . . ?
S2A U2 K2 130.0(3) . . ?
S2B U2 U1 48.2(6) . . ?
S2B U2 K2 134.9(6) . . ?
O61 U2 U1 123.0(4) . . ?
O61 U2 K2 53.9(4) . . ?
O61 U2 S2A 92.7(5) . . ?
O61 U2 S2B 167.4(8) . . ?
O61 U2 N1 91.8(7) . . ?
O81 U2 U1 128.3(5) . . ?
O81 U2 K2 53.6(5) . . ?
O81 U2 S2A 175.6(6) . . ?
O81 U2 S2B 92.6(8) . . ?
O81 U2 O61 88.1(7) . . ?
O81 U2 O101 88.0(6) . . ?
O81 U2 N1 99.9(8) . . ?
O101 U2 U1 127.7(4) . . ?
O101 U2 K2 53.5(4) . . ?
O101 U2 S2A 96.3(5) . . ?
O101 U2 S2B 103.3(8) . . ?
O101 U2 O61 89.2(6) . . ?
O101 U2 N1 172.0(8) . . ?
N1 U2 U1 46.0(5) . . ?
N1 U2 K2 132.5(5) . . ?
N1 U2 S2A 75.7(7) . . ?
N1 U2 S2B 75.7(9) . . ?
N2A U2 U1 33.1(10) . . ?
N2A U2 K2 149.7(10) . . ?
N2A U2 S2A 61.9(12) . . ?
N2A U2 O61 153.1(12) . . ?
N2A U2 O81 116.6(13) . . ?
N2A U2 O101 101.3(12) . . ?
N2A U2 N1 74.5(12) . . ?
N2B U2 U1 33.4(11) . . ?
N2B U2 K2 145.9(11) . . ?
N2B U2 S2B 63(2) . . ?
N2B U2 O61 116(3) . . ?
N2B U2 O81 155(2) . . ?
N2B U2 O101 97.9(17) . . ?
N2B U2 N1 74.6(18) . . ?
Si1 K1 U1 64.33(13) . . ?
Si2 K1 U1 65.25(14) . . ?
Si2 K1 Si1 105.5(2) . . ?
Si2 K1 Si3 102.8(2) . . ?
Si3 K1 U1 65.03(14) . . ?
Si3 K1 Si1 101.4(2) . . ?
O1 K1 U1 37.1(3) . . ?
O1 K1 Si1 27.4(3) . . ?
O1 K1 Si2 86.3(4) . . ?
O1 K1 Si3 87.1(3) . . ?
O1 K1 O21 61.7(5) . . ?
O4 K1 U1 91.4(4) . . ?
O4 K1 Si1 27.3(4) . . ?
O4 K1 Si2 124.1(4) . . ?
O4 K1 Si3 112.0(5) . . ?
O4 K1 O1 54.7(5) . . ?
O4 K1 O21 111.7(5) . . ?
O4 K1 O23 112.7(7) . . ?
O4 K1 O41 104.1(6) . . ?
O21 K1 U1 36.2(3) . . ?
O21 K1 Si1 86.2(4) . . ?
O21 K1 Si2 29.1(4) . . ?
O21 K1 Si3 85.8(4) . . ?
O23 K1 U1 89.4(5) . . ?
O23 K1 Si1 106.4(6) . . ?
O23 K1 Si2 28.0(5) . . ?
O23 K1 Si3 128.4(5) . . ?
O23 K1 O1 98.4(7) . . ?
O23 K1 O21 54.4(6) . . ?
O23 K1 O41 115.4(6) . . ?
O41 K1 U1 37.7(3) . . ?
O41 K1 Si1 84.1(4) . . ?
O41 K1 Si2 87.4(4) . . ?
O41 K1 Si3 27.3(3) . . ?
O41 K1 O1 63.3(4) . . ?
O41 K1 O21 63.5(5) . . ?
O42 K1 U1 93.0(4) . . ?
O42 K1 Si1 118.8(5) . . ?
O42 K1 Si2 114.9(5) . . ?
O42 K1 Si3 28.1(4) . . ?
O42 K1 O1 112.4(6) . . ?
O42 K1 O4 116.4(7) . . ?
O42 K1 O21 108.2(6) . . ?
O42 K1 O23 130.8(8) . . ?
O42 K1 O41 55.4(5) . . ?
Si4 K2 U2 63.95(14) . . ?
Si5 K2 U2 64.71(17) . . ?
Si5 K2 Si4 102.8(2) . . ?
Si6 K2 U2 64.77(15) . . ?
Si6 K2 Si4 106.2(2) . . ?
Si6 K2 Si5 99.1(2) . . ?
O61 K2 U2 38.2(3) . . ?
O61 K2 Si4 25.9(3) . . ?
O61 K2 Si5 88.9(3) . . ?
O61 K2 Si6 87.3(3) . . ?
O64 K2 U2 89.7(4) . . ?
O64 K2 Si4 27.3(4) . . ?
O64 K2 Si5 108.8(5) . . ?
O64 K2 Si6 129.0(5) . . ?
O64 K2 O61 52.7(5) . . ?
O64 K2 O81 99.3(6) . . ?
O64 K2 O101 114.9(5) . . ?
O81 K2 U2 37.1(3) . . ?
O81 K2 Si4 83.1(4) . . ?
O81 K2 Si5 27.9(4) . . ?
O81 K2 Si6 86.0(4) . . ?
O81 K2 O61 63.6(5) . . ?
O84 K2 U2 92.1(5) . . ?
O84 K2 Si4 124.4(5) . . ?
O84 K2 Si5 28.3(5) . . ?
O84 K2 Si6 106.5(6) . . ?
O84 K2 O61 116.1(6) . . ?
O84 K2 O64 118.4(7) . . ?
O84 K2 O81 56.0(6) . . ?
O84 K2 O101 101.8(7) . . ?
O84 K2 O103 112.1(8) . . ?
O101 K2 U2 37.2(4) . . ?
O101 K2 Si4 87.9(4) . . ?
O101 K2 Si5 83.4(4) . . ?
O101 K2 Si6 27.6(4) . . ?
O101 K2 O61 64.4(5) . . ?
O101 K2 O81 62.8(5) . . ?
O103 K2 U2 91.3(4) . . ?
O103 K2 Si4 117.5(5) . . ?
O103 K2 Si5 117.1(5) . . ?
O103 K2 Si6 26.9(4) . . ?
O103 K2 O61 106.9(6) . . ?
O103 K2 O64 129.4(7) . . ?
O103 K2 O81 111.1(6) . . ?
O103 K2 O101 54.3(6) . . ?
U1 S2A U2 83.4(4) . . ?
U2 S2B U1 84.0(9) . . ?
O1 Si1 K1 57.7(5) . . ?
O1 Si1 O2 113.9(10) . . ?
O1 Si1 O3 115.4(10) . . ?
O1 Si1 O4 104.9(8) . . ?
O2 Si1 K1 126.1(9) . . ?
O2 Si1 O3 106.8(12) . . ?
O2 Si1 O4 111.4(11) . . ?
O3 Si1 K1 125.2(8) . . ?
O3 Si1 O4 104.1(11) . . ?
O4 Si1 K1 47.3(6) . . ?
O21 Si2 K1 62.0(7) . . ?
O21 Si2 O24 102.5(12) . . ?
O22 Si2 K1 172.9(16) . . ?
O22 Si2 O21 117.5(15) . . ?
O22 Si2 O23 122.4(18) . . ?
O22 Si2 O24 104.4(18) . . ?
O23 Si2 K1 53.7(8) . . ?
O23 Si2 O21 108.2(10) . . ?
O23 Si2 O24 97.7(15) . . ?
O24 Si2 K1 82.5(11) . . ?
O41 Si3 K1 56.1(6) . . ?
O41 Si3 O42 103.5(9) . . ?
O41 Si3 O43 112.7(11) . . ?
O41 Si3 O44 114.2(10) . . ?
O42 Si3 K1 47.5(6) . . ?
O43 Si3 K1 125.7(7) . . ?
O43 Si3 O42 107.9(11) . . ?
O44 Si3 K1 126.9(8) . . ?
O44 Si3 O42 111.9(11) . . ?
O44 Si3 O43 106.6(10) . . ?
O61 Si4 K2 56.0(7) . . ?
O61 Si4 O62 118.1(11) . . ?
O61 Si4 O63 112.5(10) . . ?
O61 Si4 O64 104.0(10) . . ?
O62 Si4 K2 135.1(9) . . ?
O62 Si4 O63 105.7(11) . . ?
O62 Si4 O64 105.0(11) . . ?
O63 Si4 K2 117.6(8) . . ?
O63 Si4 O64 111.3(11) . . ?
O64 Si4 K2 49.3(7) . . ?
O81 Si5 K2 57.2(7) . . ?
O81 Si5 O84 103.9(11) . . ?
O82 Si5 K2 127.3(15) . . ?
O82 Si5 O81 115.4(13) . . ?
O82 Si5 O84 103.6(16) . . ?
O83 Si5 K2 120.5(14) . . ?
O83 Si5 O81 115.6(13) . . ?
O83 Si5 O82 109.3(19) . . ?
O83 Si5 O84 107.9(15) . . ?
O84 Si5 K2 47.2(7) . . ?
O101 Si6 K2 57.0(6) . . ?
O101 Si6 O103 104.0(9) . . ?
O102 Si6 K2 126.0(15) . . ?
O102 Si6 O101 114.8(14) . . ?
O102 Si6 O103 114.6(16) . . ?
O102 Si6 O104 107.0(18) . . ?
O103 Si6 K2 47.6(7) . . ?
O104 Si6 K2 126.1(11) . . ?
O104 Si6 O101 111.5(13) . . ?
O104 Si6 O103 104.5(13) . . ?
U1 O1 K1 88.1(5) . . ?
Si1 O1 U1 172.2(10) . . ?
Si1 O1 K1 94.9(7) . . ?
C1 O2 Si1 133.3(18) . . ?
C5 O3 Si1 135(2) . . ?
Si1 O4 K1 105.4(8) . . ?
C9 O4 K1 122.8(12) . . ?
C9 O4 Si1 131.4(14) . . ?
U1 O21 K1 88.1(6) . . ?
Si2 O21 U1 176.4(11) . . ?
Si2 O21 K1 88.9(7) . . ?
C21 O22 Si2 132(3) . . ?
Si2 O23 K1 98.3(9) . . ?
C25 O23 K1 117.6(19) . . ?
C25 O23 Si2 135.9(19) . . ?
C29 O24 Si2 133(3) . . ?
U1 O41 K1 89.1(5) . . ?
Si3 O41 U1 173.0(12) . . ?
Si3 O41 K1 96.6(8) . . ?
Si3 O42 K1 104.4(8) . . ?
C41 O42 K1 128.4(16) . . ?
C41 O42 Si3 127.2(17) . . ?
C45 O43 Si3 133.9(17) . . ?
C49 O44 Si3 138.0(16) . . ?
U2 O61 K2 87.9(5) . . ?
Si4 O61 U2 169.8(10) . . ?
Si4 O61 K2 98.1(7) . . ?
C61 O62 Si4 131.2(18) . . ?
C65 O63 Si4 135.7(15) . . ?
Si4 O64 K2 103.4(8) . . ?
C69 O64 K2 125.8(14) . . ?
C69 O64 Si4 130.7(17) . . ?
U2 O81 K2 89.4(6) . . ?
Si5 O81 U2 169.3(12) . . ?
Si5 O81 K2 94.9(9) . . ?
Si5 O82 C81 132(3) . . ?
C85 O83 Si5 142(3) . . ?
Si5 O84 K2 104.6(10) . . ?
C89 O84 K2 127.0(17) . . ?
C89 O84 Si5 128.5(18) . . ?
U2 O101 K2 89.3(5) . . ?
Si6 O101 U2 175.3(10) . . ?
Si6 O101 K2 95.4(7) . . ?
C101 O102 Si6 146(3) . . ?
Si6 O103 K2 105.4(9) . . ?
C105 O103 K2 125.2(15) . . ?
C105 O103 Si6 129.3(17) . . ?
C109 O104 Si6 140(2) . . ?
U1 N1 U2 87.0(9) . . ?
C1A N1 U1 142(2) . . ?
C1A N1 U2 131(2) . . ?
U2 N2A U1 113.9(18) . . ?
U2 N2B U1 113(2) . . ?
O2 C1 C2 110(2) . . ?
O2 C1 C3 107(3) . . ?
O2 C1 C4 102(3) . . ?
C3 C1 C2 110(3) . . ?
C3 C1 C4 119(3) . . ?
C4 C1 C2 108(3) . . ?
N1 C1A S1 173(3) . . ?
C1 C2 H2A 109.5 . . ?
C1 C2 H2B 109.5 . . ?
C1 C2 H2C 109.5 . . ?
H2A C2 H2B 109.5 . . ?
H2A C2 H2C 109.5 . . ?
H2B C2 H2C 109.5 . . ?
C1 C3 H3A 109.5 . . ?
C1 C3 H3B 109.5 . . ?
C1 C3 H3C 109.5 . . ?
H3A C3 H3B 109.5 . . ?
H3A C3 H3C 109.5 . . ?
H3B C3 H3C 109.5 . . ?
C1 C4 H4A 109.5 . . ?
C1 C4 H4B 109.5 . . ?
C1 C4 H4C 109.5 . . ?
H4A C4 H4B 109.5 . . ?
H4A C4 H4C 109.5 . . ?
H4B C4 H4C 109.5 . . ?
O3 C5 C6 109(2) . . ?
O3 C5 C7 108(2) . . ?
O3 C5 C8 107(2) . . ?
C6 C5 C8 118(3) . . ?
C7 C5 C6 114(3) . . ?
C7 C5 C8 101(3) . . ?
C5 C6 H6A 109.5 . . ?
C5 C6 H6B 109.5 . . ?
C5 C6 H6C 109.5 . . ?
H6A C6 H6B 109.5 . . ?
H6A C6 H6C 109.5 . . ?
H6B C6 H6C 109.5 . . ?
C5 C7 H7A 109.5 . . ?
C5 C7 H7B 109.5 . . ?
C5 C7 H7C 109.5 . . ?
H7A C7 H7B 109.5 . . ?
H7A C7 H7C 109.5 . . ?
H7B C7 H7C 109.5 . . ?
C5 C8 H8A 109.5 . . ?
C5 C8 H8B 109.5 . . ?
C5 C8 H8C 109.5 . . ?
H8A C8 H8B 109.5 . . ?
H8A C8 H8C 109.5 . . ?
H8B C8 H8C 109.5 . . ?
O4 C9 C10 110.5(18) . . ?
O4 C9 C11 113.2(19) . . ?
O4 C9 C12 110.0(19) . . ?
C10 C9 C11 111(2) . . ?
C10 C9 C12 106(2) . . ?
C11 C9 C12 106(2) . . ?
C9 C10 H10A 109.5 . . ?
C9 C10 H10B 109.5 . . ?
C9 C10 H10C 109.5 . . ?
H10A C10 H10B 109.5 . . ?
H10A C10 H10C 109.5 . . ?
H10B C10 H10C 109.5 . . ?
C9 C11 H11A 109.5 . . ?
C9 C11 H11B 109.5 . . ?
C9 C11 H11C 109.5 . . ?
H11A C11 H11B 109.5 . . ?
H11A C11 H11C 109.5 . . ?
H11B C11 H11C 109.5 . . ?
C9 C12 H12A 109.5 . . ?
C9 C12 H12B 109.5 . . ?
C9 C12 H12C 109.5 . . ?
H12A C12 H12B 109.5 . . ?
H12A C12 H12C 109.5 . . ?
H12B C12 H12C 109.5 . . ?
O22 C21 C22 96(4) . . ?
O22 C21 C23 119(4) . . ?
O22 C21 C24 105(4) . . ?
C22 C21 C23 123(5) . . ?
C24 C21 C22 108(4) . . ?
C24 C21 C23 105(4) . . ?
C21 C22 H22A 109.5 . . ?
C21 C22 H22B 109.5 . . ?
C21 C22 H22C 109.5 . . ?
H22A C22 H22B 109.5 . . ?
H22A C22 H22C 109.5 . . ?
H22B C22 H22C 109.5 . . ?
C21 C23 H23A 109.5 . . ?
C21 C23 H23B 109.5 . . ?
C21 C23 H23C 109.5 . . ?
H23A C23 H23B 109.5 . . ?
H23A C23 H23C 109.5 . . ?
H23B C23 H23C 109.5 . . ?
C21 C24 H24A 109.5 . . ?
C21 C24 H24B 109.5 . . ?
C21 C24 H24C 109.5 . . ?
H24A C24 H24B 109.5 . . ?
H24A C24 H24C 109.5 . . ?
H24B C24 H24C 109.5 . . ?
O23 C25 C26 106(3) . . ?
O23 C25 C27 116(3) . . ?
O23 C25 C28 107(3) . . ?
C26 C25 C28 104(3) . . ?
C27 C25 C26 114(3) . . ?
C27 C25 C28 109(3) . . ?
C25 C26 H26A 109.5 . . ?
C25 C26 H26B 109.5 . . ?
C25 C26 H26C 109.5 . . ?
H26A C26 H26B 109.5 . . ?
H26A C26 H26C 109.5 . . ?
H26B C26 H26C 109.5 . . ?
C25 C27 H27A 109.5 . . ?
C25 C27 H27B 109.5 . . ?
C25 C27 H27C 109.5 . . ?
H27A C27 H27B 109.5 . . ?
H27A C27 H27C 109.5 . . ?
H27B C27 H27C 109.5 . . ?
C25 C28 H28A 109.5 . . ?
C25 C28 H28B 109.5 . . ?
C25 C28 H28C 109.5 . . ?
H28A C28 H28B 109.5 . . ?
H28A C28 H28C 109.5 . . ?
H28B C28 H28C 109.5 . . ?
O24 C29 C30 114(3) . . ?
O24 C29 C31 100(3) . . ?
O24 C29 C32 114(3) . . ?
C30 C29 C31 102(3) . . ?
C30 C29 C32 114(3) . . ?
C32 C29 C31 110(3) . . ?
C29 C30 H30A 109.5 . . ?
C29 C30 H30B 109.5 . . ?
C29 C30 H30C 109.5 . . ?
H30A C30 H30B 109.5 . . ?
H30A C30 H30C 109.5 . . ?
H30B C30 H30C 109.5 . . ?
C29 C31 H31A 109.5 . . ?
C29 C31 H31B 109.5 . . ?
C29 C31 H31C 109.5 . . ?
H31A C31 H31B 109.5 . . ?
H31A C31 H31C 109.5 . . ?
H31B C31 H31C 109.5 . . ?
C29 C32 H32A 109.5 . . ?
C29 C32 H32B 109.5 . . ?
C29 C32 H32C 109.5 . . ?
H32A C32 H32B 109.5 . . ?
H32A C32 H32C 109.5 . . ?
H32B C32 H32C 109.5 . . ?
O42 C41 C42 106(2) . . ?
O42 C41 C43 115(2) . . ?
O42 C41 C44 114(2) . . ?
C42 C41 C44 106.2(18) . . ?
C43 C41 C42 107.8(18) . . ?
C43 C41 C44 106.9(17) . . ?
C41 C42 H42A 109.5 . . ?
C41 C42 H42B 109.5 . . ?
C41 C42 H42C 109.5 . . ?
H42A C42 H42B 109.5 . . ?
H42A C42 H42C 109.5 . . ?
H42B C42 H42C 109.5 . . ?
C41 C43 H43A 109.5 . . ?
C41 C43 H43B 109.5 . . ?
C41 C43 H43C 109.5 . . ?
H43A C43 H43B 109.5 . . ?
H43A C43 H43C 109.5 . . ?
H43B C43 H43C 109.5 . . ?
C41 C44 H44A 109.5 . . ?
C41 C44 H44B 109.5 . . ?
C41 C44 H44C 109.5 . . ?
H44A C44 H44B 109.5 . . ?
H44A C44 H44C 109.5 . . ?
H44B C44 H44C 109.5 . . ?
O43 C45 C46 109(2) . . ?
O43 C45 C47 106(2) . . ?
O43 C45 C48 112(2) . . ?
C46 C45 C47 107(3) . . ?
C46 C45 C48 115(3) . . ?
C48 C45 C47 108(3) . . ?
C45 C46 H46A 109.5 . . ?
C45 C46 H46B 109.5 . . ?
C45 C46 H46C 109.5 . . ?
H46A C46 H46B 109.5 . . ?
H46A C46 H46C 109.5 . . ?
H46B C46 H46C 109.5 . . ?
C45 C47 H47A 109.5 . . ?
C45 C47 H47B 109.5 . . ?
C45 C47 H47C 109.5 . . ?
H47A C47 H47B 109.5 . . ?
H47A C47 H47C 109.5 . . ?
H47B C47 H47C 109.5 . . ?
C45 C48 H48A 109.5 . . ?
C45 C48 H48B 109.5 . . ?
C45 C48 H48C 109.5 . . ?
H48A C48 H48B 109.5 . . ?
H48A C48 H48C 109.5 . . ?
H48B C48 H48C 109.5 . . ?
O44 C49 C50 107(2) . . ?
O44 C49 C51 107(2) . . ?
O44 C49 C52 109(2) . . ?
C51 C49 C50 109(2) . . ?
C51 C49 C52 118(3) . . ?
C52 C49 C50 106(2) . . ?
C49 C50 H50A 109.5 . . ?
C49 C50 H50B 109.5 . . ?
C49 C50 H50C 109.5 . . ?
H50A C50 H50B 109.5 . . ?
H50A C50 H50C 109.5 . . ?
H50B C50 H50C 109.5 . . ?
C49 C51 H51A 109.5 . . ?
C49 C51 H51B 109.5 . . ?
C49 C51 H51C 109.5 . . ?
H51A C51 H51B 109.5 . . ?
H51A C51 H51C 109.5 . . ?
H51B C51 H51C 109.5 . . ?
C49 C52 H52A 109.5 . . ?
C49 C52 H52B 109.5 . . ?
C49 C52 H52C 109.5 . . ?
H52A C52 H52B 109.5 . . ?
H52A C52 H52C 109.5 . . ?
H52B C52 H52C 109.5 . . ?
O62 C61 C62 107(2) . . ?
O62 C61 C63 109(2) . . ?
O62 C61 C64 114(2) . . ?
C62 C61 C64 105(2) . . ?
C63 C61 C62 113(3) . . ?
C63 C61 C64 109(3) . . ?
C61 C62 H62A 109.5 . . ?
C61 C62 H62B 109.5 . . ?
C61 C62 H62C 109.5 . . ?
H62A C62 H62B 109.5 . . ?
H62A C62 H62C 109.5 . . ?
H62B C62 H62C 109.5 . . ?
C61 C63 H63A 109.5 . . ?
C61 C63 H63B 109.5 . . ?
C61 C63 H63C 109.5 . . ?
H63A C63 H63B 109.5 . . ?
H63A C63 H63C 109.5 . . ?
H63B C63 H63C 109.5 . . ?
C61 C64 H64A 109.5 . . ?
C61 C64 H64B 109.5 . . ?
C61 C64 H64C 109.5 . . ?
H64A C64 H64B 109.5 . . ?
H64A C64 H64C 109.5 . . ?
H64B C64 H64C 109.5 . . ?
O63 C65 C66 108(2) . . ?
O63 C65 C67 110(2) . . ?
O63 C65 C68 109(2) . . ?
C66 C65 C67 105(2) . . ?
C66 C65 C68 113(2) . . ?
C67 C65 C68 111(2) . . ?
C65 C66 H66A 109.5 . . ?
C65 C66 H66B 109.5 . . ?
C65 C66 H66C 109.5 . . ?
H66A C66 H66B 109.5 . . ?
H66A C66 H66C 109.5 . . ?
H66B C66 H66C 109.5 . . ?
C65 C67 H67A 109.5 . . ?
C65 C67 H67B 109.5 . . ?
C65 C67 H67C 109.5 . . ?
H67A C67 H67B 109.5 . . ?
H67A C67 H67C 109.5 . . ?
H67B C67 H67C 109.5 . . ?
C65 C68 H68A 109.5 . . ?
C65 C68 H68B 109.5 . . ?
C65 C68 H68C 109.5 . . ?
H68A C68 H68B 109.5 . . ?
H68A C68 H68C 109.5 . . ?
H68B C68 H68C 109.5 . . ?
O64 C69 C70 112(2) . . ?
O64 C69 C71 112(2) . . ?
O64 C69 C72 108(2) . . ?
C71 C69 C70 110(2) . . ?
C71 C69 C72 106(2) . . ?
C72 C69 C70 108(2) . . ?
C69 C70 H70A 109.5 . . ?
C69 C70 H70B 109.5 . . ?
C69 C70 H70C 109.5 . . ?
H70A C70 H70B 109.5 . . ?
H70A C70 H70C 109.5 . . ?
H70B C70 H70C 109.5 . . ?
C69 C71 H71A 109.5 . . ?
C69 C71 H71B 109.5 . . ?
C69 C71 H71C 109.5 . . ?
H71A C71 H71B 109.5 . . ?
H71A C71 H71C 109.5 . . ?
H71B C71 H71C 109.5 . . ?
C69 C72 H72A 109.5 . . ?
C69 C72 H72B 109.5 . . ?
C69 C72 H72C 109.5 . . ?
H72A C72 H72B 109.5 . . ?
H72A C72 H72C 109.5 . . ?
H72B C72 H72C 109.5 . . ?
C82 C81 O82 92(3) . . ?
C82 C81 C83 125(4) . . ?
C83 C81 O82 102(3) . . ?
C84 C81 O82 99(3) . . ?
C84 C81 C82 110(4) . . ?
C84 C81 C83 120(4) . . ?
C81 C82 H82A 109.5 . . ?
C81 C82 H82B 109.5 . . ?
C81 C82 H82C 109.5 . . ?
H82A C82 H82B 109.5 . . ?
H82A C82 H82C 109.5 . . ?
H82B C82 H82C 109.5 . . ?
C81 C83 H83A 109.5 . . ?
C81 C83 H83B 109.5 . . ?
C81 C83 H83C 109.5 . . ?
H83A C83 H83B 109.5 . . ?
H83A C83 H83C 109.5 . . ?
H83B C83 H83C 109.5 . . ?
C81 C84 H84A 109.5 . . ?
C81 C84 H84B 109.5 . . ?
C81 C84 H84C 109.5 . . ?
H84A C84 H84B 109.5 . . ?
H84A C84 H84C 109.5 . . ?
H84B C84 H84C 109.5 . . ?
O83 C85 C86 106(3) . . ?
O83 C85 C87 118(3) . . ?
O83 C85 C88 112(3) . . ?
C87 C85 C86 106(2) . . ?
C87 C85 C88 107(2) . . ?
C88 C85 C86 107(2) . . ?
C85 C86 H86A 109.5 . . ?
C85 C86 H86B 109.5 . . ?
C85 C86 H86C 109.5 . . ?
H86A C86 H86B 109.5 . . ?
H86A C86 H86C 109.5 . . ?
H86B C86 H86C 109.5 . . ?
C85 C87 H87A 109.5 . . ?
C85 C87 H87B 109.5 . . ?
C85 C87 H87C 109.5 . . ?
H87A C87 H87B 109.5 . . ?
H87A C87 H87C 109.5 . . ?
H87B C87 H87C 109.5 . . ?
C85 C88 H88A 109.5 . . ?
C85 C88 H88B 109.5 . . ?
C85 C88 H88C 109.5 . . ?
H88A C88 H88B 109.5 . . ?
H88A C88 H88C 109.5 . . ?
H88B C88 H88C 109.5 . . ?
O84 C89 C90 113(2) . . ?
O84 C89 C91 106(2) . . ?
O84 C89 C92 108(2) . . ?
C91 C89 C90 116(3) . . ?
C91 C89 C92 105(3) . . ?
C92 C89 C90 109(3) . . ?
C89 C90 H90A 109.5 . . ?
C89 C90 H90B 109.5 . . ?
C89 C90 H90C 109.5 . . ?
H90A C90 H90B 109.5 . . ?
H90A C90 H90C 109.5 . . ?
H90B C90 H90C 109.5 . . ?
C89 C91 H91A 109.5 . . ?
C89 C91 H91B 109.5 . . ?
C89 C91 H91C 109.5 . . ?
H91A C91 H91B 109.5 . . ?
H91A C91 H91C 109.5 . . ?
H91B C91 H91C 109.5 . . ?
C89 C92 H92A 109.5 . . ?
C89 C92 H92B 109.5 . . ?
C89 C92 H92C 109.5 . . ?
H92A C92 H92B 109.5 . . ?
H92A C92 H92C 109.5 . . ?
H92B C92 H92C 109.5 . . ?
O102 C101 C102 102(3) . . ?
O102 C101 C103 107(3) . . ?
O102 C101 C104 112(4) . . ?
C102 C101 C103 112(2) . . ?
C102 C101 C104 113(2) . . ?
C104 C101 C103 111(2) . . ?
C101 C102 H10D 109.5 . . ?
C101 C102 H10E 109.5 . . ?
C101 C102 H10F 109.5 . . ?
H10D C102 H10E 109.5 . . ?
H10D C102 H10F 109.5 . . ?
H10E C102 H10F 109.5 . . ?
C101 C103 H10G 109.5 . . ?
C101 C103 H10H 109.5 . . ?
C101 C103 H10I 109.5 . . ?
H10G C103 H10H 109.5 . . ?
H10G C103 H10I 109.5 . . ?
H10H C103 H10I 109.5 . . ?
C101 C104 H10J 109.5 . . ?
C101 C104 H10K 109.5 . . ?
C101 C104 H10L 109.5 . . ?
H10J C104 H10K 109.5 . . ?
H10J C104 H10L 109.5 . . ?
H10K C104 H10L 109.5 . . ?
O103 C105 C106 117(2) . . ?
O103 C105 C107 106(2) . . ?
O103 C105 C108 111(2) . . ?
C107 C105 C106 104(2) . . ?
C108 C105 C106 111(3) . . ?
C108 C105 C107 106(3) . . ?
C105 C106 H10M 109.5 . . ?
C105 C106 H10N 109.5 . . ?
C105 C106 H10O 109.5 . . ?
H10M C106 H10N 109.5 . . ?
H10M C106 H10O 109.5 . . ?
H10N C106 H10O 109.5 . . ?
C105 C107 H10P 109.5 . . ?
C105 C107 H10Q 109.5 . . ?
C105 C107 H10R 109.5 . . ?
H10P C107 H10Q 109.5 . . ?
H10P C107 H10R 109.5 . . ?
H10Q C107 H10R 109.5 . . ?
C105 C108 H10S 109.5 . . ?
C105 C108 H10T 109.5 . . ?
C105 C108 H10U 109.5 . . ?
H10S C108 H10T 109.5 . . ?
H10S C108 H10U 109.5 . . ?
H10T C108 H10U 109.5 . . ?
O104 C109 C110 118(3) . . ?
O104 C109 C111 112(3) . . ?
O104 C109 C112 109(3) . . ?
C110 C109 C111 106(2) . . ?
C110 C109 C112 106(2) . . ?
C111 C109 C112 106(2) . . ?
C109 C110 H11D 109.5 . . ?
C109 C110 H11E 109.5 . . ?
C109 C110 H11F 109.5 . . ?
H11D C110 H11E 109.5 . . ?
H11D C110 H11F 109.5 . . ?
H11E C110 H11F 109.5 . . ?
C109 C111 H11G 109.5 . . ?
C109 C111 H11H 109.5 . . ?
C109 C111 H11I 109.5 . . ?
H11G C111 H11H 109.5 . . ?
H11G C111 H11I 109.5 . . ?
H11H C111 H11I 109.5 . . ?
C109 C112 H11J 109.5 . . ?
C109 C112 H11K 109.5 . . ?
C109 C112 H11L 109.5 . . ?
H11J C112 H11K 109.5 . . ?
H11J C112 H11L 109.5 . . ?
H11K C112 H11L 109.5 . . ?

loop_
_geom_bond_atom_site_label_1
_geom_bond_atom_site_label_2
_geom_bond_distance
_geom_bond_site_symmetry_2
_geom_bond_publ_flag
U1 U2 3.55780(10) . ?
U1 K1 3.597(5) . ?
U1 S2A 2.661(13) . ?
U1 S2B 2.67(3) . ?
U1 O1 2.169(15) . ?
U1 O21 2.126(18) . ?
U1 O41 2.202(16) . ?
U1 N1 2.56(2) . ?
U1 N2A 2.13(3) . ?
U1 N2B 2.13(3) . ?
U2 K2 3.616(5) . ?
U2 S2A 2.685(12) . ?
U2 S2B 2.65(3) . ?
U2 O61 2.240(13) . ?
U2 O81 2.179(17) . ?
U2 O101 2.185(18) . ?
U2 N1 2.61(3) . ?
U2 N2A 2.12(3) . ?
U2 N2B 2.12(3) . ?
K1 Si1 3.469(8) . ?
K1 Si2 3.368(9) . ?
K1 Si3 3.447(8) . ?
K1 O1 2.942(15) . ?
K1 O4 2.643(17) . ?
K1 O21 2.975(19) . ?
K1 O23 2.74(2) . ?
K1 O41 2.879(16) . ?
K1 O42 2.623(19) . ?
K2 Si4 3.490(9) . ?
K2 Si5 3.449(10) . ?
K2 Si6 3.451(8) . ?
K2 O61 2.922(18) . ?
K2 O64 2.72(2) . ?
K2 O81 2.91(2) . ?
K2 O84 2.61(2) . ?
K2 O101 2.908(16) . ?
K2 O103 2.64(2) . ?
S1 C1A 1.59(4) . ?
Si1 O1 1.603(16) . ?
Si1 O2 1.61(2) . ?
Si1 O3 1.64(2) . ?
Si1 O4 1.653(17) . ?
Si2 O21 1.636(19) . ?
Si2 O22 1.55(3) . ?
Si2 O23 1.60(2) . ?
Si2 O24 1.76(3) . ?
Si3 O41 1.594(17) . ?
Si3 O42 1.68(2) . ?
Si3 O43 1.64(2) . ?
Si3 O44 1.62(2) . ?
Si4 O61 1.539(14) . ?
Si4 O62 1.59(2) . ?
Si4 O63 1.62(2) . ?
Si4 O64 1.643(19) . ?
Si5 O81 1.620(19) . ?
Si5 O82 1.60(3) . ?
Si5 O83 1.58(3) . ?
Si5 O84 1.69(2) . ?
Si6 O101 1.61(2) . ?
Si6 O102 1.58(2) . ?
Si6 O103 1.62(2) . ?
Si6 O104 1.60(2) . ?
O2 C1 1.47(4) . ?
O3 C5 1.44(3) . ?
O4 C9 1.40(3) . ?
O22 C21 1.44(5) . ?
O23 C25 1.39(4) . ?
O24 C29 1.29(4) . ?
O42 C41 1.39(3) . ?
O43 C45 1.38(3) . ?
O44 C49 1.40(3) . ?
O62 C61 1.45(3) . ?
O63 C65 1.43(3) . ?
O64 C69 1.41(3) . ?
O82 C81 1.62(5) . ?
O83 C85 1.27(4) . ?
O84 C89 1.45(4) . ?
O102 C101 1.31(5) . ?
O103 C105 1.42(3) . ?
O104 C109 1.34(4) . ?
N1 C1A 1.24(4) . ?
C1 C2 1.537(13) . ?
C1 C3 1.534(13) . ?
C1 C4 1.534(13) . ?
C2 H2A 0.9800 . ?
C2 H2B 0.9800 . ?
C2 H2C 0.9800 . ?
C3 H3A 0.9800 . ?
C3 H3B 0.9800 . ?
C3 H3C 0.9800 . ?
C4 H4A 0.9800 . ?
C4 H4B 0.9800 . ?
C4 H4C 0.9800 . ?
C5 C6 1.535(13) . ?
C5 C7 1.533(13) . ?
C5 C8 1.540(13) . ?
C6 H6A 0.9800 . ?
C6 H6B 0.9800 . ?
C6 H6C 0.9800 . ?
C7 H7A 0.9800 . ?
C7 H7B 0.9800 . ?
C7 H7C 0.9800 . ?
C8 H8A 0.9800 . ?
C8 H8B 0.9800 . ?
C8 H8C 0.9800 . ?
C9 C10 1.533(13) . ?
C9 C11 1.536(13) . ?
C9 C12 1.536(13) . ?
C10 H10A 0.9800 . ?
C10 H10B 0.9800 . ?
C10 H10C 0.9800 . ?
C11 H11A 0.9800 . ?
C11 H11B 0.9800 . ?
C11 H11C 0.9800 . ?
C12 H12A 0.9800 . ?
C12 H12B 0.9800 . ?
C12 H12C 0.9800 . ?
C21 C22 1.535(14) . ?
C21 C23 1.537(14) . ?
C21 C24 1.534(13) . ?
C22 H22A 0.9800 . ?
C22 H22B 0.9800 . ?
C22 H22C 0.9800 . ?
C23 H23A 0.9800 . ?
C23 H23B 0.9800 . ?
C23 H23C 0.9800 . ?
C24 H24A 0.9800 . ?
C24 H24B 0.9800 . ?
C24 H24C 0.9800 . ?
C25 C26 1.536(13) . ?
C25 C27 1.534(13) . ?
C25 C28 1.542(13) . ?
C26 H26A 0.9800 . ?
C26 H26B 0.9800 . ?
C26 H26C 0.9800 . ?
C27 H27A 0.9800 . ?
C27 H27B 0.9800 . ?
C27 H27C 0.9800 . ?
C28 H28A 0.9800 . ?
C28 H28B 0.9800 . ?
C28 H28C 0.9800 . ?
C29 C30 1.535(13) . ?
C29 C31 1.539(14) . ?
C29 C32 1.539(13) . ?
C30 H30A 0.9800 . ?
C30 H30B 0.9800 . ?
C30 H30C 0.9800 . ?
C31 H31A 0.9800 . ?
C31 H31B 0.9800 . ?
C31 H31C 0.9800 . ?
C32 H32A 0.9800 . ?
C32 H32B 0.9800 . ?
C32 H32C 0.9800 . ?
C41 C42 1.532(13) . ?
C41 C43 1.528(13) . ?
C41 C44 1.536(13) . ?
C42 H42A 0.9800 . ?
C42 H42B 0.9800 . ?
C42 H42C 0.9800 . ?
C43 H43A 0.9800 . ?
C43 H43B 0.9800 . ?
C43 H43C 0.9800 . ?
C44 H44A 0.9800 . ?
C44 H44B 0.9800 . ?
C44 H44C 0.9800 . ?
C45 C46 1.532(13) . ?
C45 C47 1.542(13) . ?
C45 C48 1.536(13) . ?
C46 H46A 0.9800 . ?
C46 H46B 0.9800 . ?
C46 H46C 0.9800 . ?
C47 H47A 0.9800 . ?
C47 H47B 0.9800 . ?
C47 H47C 0.9800 . ?
C48 H48A 0.9800 . ?
C48 H48B 0.9800 . ?
C48 H48C 0.9800 . ?
C49 C50 1.540(13) . ?
C49 C51 1.535(13) . ?
C49 C52 1.537(13) . ?
C50 H50A 0.9800 . ?
C50 H50B 0.9800 . ?
C50 H50C 0.9800 . ?
C51 H51A 0.9800 . ?
C51 H51B 0.9800 . ?
C51 H51C 0.9800 . ?
C52 H52A 0.9800 . ?
C52 H52B 0.9800 . ?
C52 H52C 0.9800 . ?
C61 C62 1.537(13) . ?
C61 C63 1.527(13) . ?
C61 C64 1.538(13) . ?
C62 H62A 0.9800 . ?
C62 H62B 0.9800 . ?
C62 H62C 0.9800 . ?
C63 H63A 0.9800 . ?
C63 H63B 0.9800 . ?
C63 H63C 0.9800 . ?
C64 H64A 0.9800 . ?
C64 H64B 0.9800 . ?
C64 H64C 0.9800 . ?
C65 C66 1.535(13) . ?
C65 C67 1.537(13) . ?
C65 C68 1.539(13) . ?
C66 H66A 0.9800 . ?
C66 H66B 0.9800 . ?
C66 H66C 0.9800 . ?
C67 H67A 0.9800 . ?
C67 H67B 0.9800 . ?
C67 H67C 0.9800 . ?
C68 H68A 0.9800 . ?
C68 H68B 0.9800 . ?
C68 H68C 0.9800 . ?
C69 C70 1.539(13) . ?
C69 C71 1.530(13) . ?
C69 C72 1.537(13) . ?
C70 H70A 0.9800 . ?
C70 H70B 0.9800 . ?
C70 H70C 0.9800 . ?
C71 H71A 0.9800 . ?
C71 H71B 0.9800 . ?
C71 H71C 0.9800 . ?
C72 H72A 0.9800 . ?
C72 H72B 0.9800 . ?
C72 H72C 0.9800 . ?
C81 C82 1.538(14) . ?
C81 C83 1.543(14) . ?
C81 C84 1.538(14) . ?
C82 H82A 0.9800 . ?
C82 H82B 0.9800 . ?
C82 H82C 0.9800 . ?
C83 H83A 0.9800 . ?
C83 H83B 0.9800 . ?
C83 H83C 0.9800 . ?
C84 H84A 0.9800 . ?
C84 H84B 0.9800 . ?
C84 H84C 0.9800 . ?
C85 C86 1.539(14) . ?
C85 C87 1.534(13) . ?
C85 C88 1.536(14) . ?
C86 H86A 0.9800 . ?
C86 H86B 0.9800 . ?
C86 H86C 0.9800 . ?
C87 H87A 0.9800 . ?
C87 H87B 0.9800 . ?
C87 H87C 0.9800 . ?
C88 H88A 0.9800 . ?
C88 H88B 0.9800 . ?
C88 H88C 0.9800 . ?
C89 C90 1.543(13) . ?
C89 C91 1.532(13) . ?
C89 C92 1.543(13) . ?
C90 H90A 0.9800 . ?
C90 H90B 0.9800 . ?
C90 H90C 0.9800 . ?
C91 H91A 0.9800 . ?
C91 H91B 0.9800 . ?
C91 H91C 0.9800 . ?
C92 H92A 0.9800 . ?
C92 H92B 0.9800 . ?
C92 H92C 0.9800 . ?
C101 C102 1.532(14) . ?
C101 C103 1.539(14) . ?
C101 C104 1.535(14) . ?
C102 H10D 0.9800 . ?
C102 H10E 0.9800 . ?
C102 H10F 0.9800 . ?
C103 H10G 0.9800 . ?
C103 H10H 0.9800 . ?
C103 H10I 0.9800 . ?
C104 H10J 0.9800 . ?
C104 H10K 0.9800 . ?
C104 H10L 0.9800 . ?
C105 C106 1.536(13) . ?
C105 C107 1.535(13) . ?
C105 C108 1.523(13) . ?
C106 H10M 0.9800 . ?
C106 H10N 0.9800 . ?
C106 H10O 0.9800 . ?
C107 H10P 0.9800 . ?
C107 H10Q 0.9800 . ?
C107 H10R 0.9800 . ?
C108 H10S 0.9800 . ?
C108 H10T 0.9800 . ?
C108 H10U 0.9800 . ?
C109 C110 1.534(13) . ?
C109 C111 1.536(13) . ?
C109 C112 1.536(13) . ?
C110 H11D 0.9800 . ?
C110 H11E 0.9800 . ?
C110 H11F 0.9800 . ?
C111 H11G 0.9800 . ?
C111 H11H 0.9800 . ?
C111 H11I 0.9800 . ?
C112 H11J 0.9800 . ?
C112 H11K 0.9800 . ?
C112 H11L 0.9800 . ?

loop_
_geom_torsion_atom_site_label_1
_geom_torsion_atom_site_label_2
_geom_torsion_atom_site_label_3
_geom_torsion_atom_site_label_4
_geom_torsion
_geom_torsion_site_symmetry_1
_geom_torsion_site_symmetry_2
_geom_torsion_site_symmetry_3
_geom_torsion_site_symmetry_4
_geom_torsion_publ_flag
K1 Si1 O2 C1 -28(3) . . . . ?
K1 Si1 O3 C5 152(2) . . . . ?
K1 Si1 O4 C9 173(2) . . . . ?
K1 Si2 O23 C25 -145(4) . . . . ?
K1 Si2 O24 C29 -147(3) . . . . ?
K1 Si3 O42 C41 179(3) . . . . ?
K1 Si3 O43 C45 143(2) . . . . ?
K1 Si3 O44 C49 -26(3) . . . . ?
K1 O4 C9 C10 -142.5(16) . . . . ?
K1 O4 C9 C11 93(2) . . . . ?
K1 O4 C9 C12 -26(2) . . . . ?
K1 O23 C25 C26 86(3) . . . . ?
K1 O23 C25 C27 -146(3) . . . . ?
K1 O23 C25 C28 -24(3) . . . . ?
K1 O42 C41 C42 8(3) . . . . ?
K1 O42 C41 C43 127(2) . . . . ?
K1 O42 C41 C44 -109(2) . . . . ?
K2 Si4 O61 U2 -126(6) . . . . ?
K2 Si4 O62 C61 170.6(17) . . . . ?
K2 Si4 O63 C65 -27(3) . . . . ?
K2 Si4 O64 C69 -176(3) . . . . ?
K2 Si5 O81 U2 -113(6) . . . . ?
K2 Si5 O82 C81 149(3) . . . . ?
K2 Si5 O83 C85 -39(5) . . . . ?
K2 Si5 O84 C89 -179(3) . . . . ?
K2 Si6 O102 C101 -24(6) . . . . ?
K2 Si6 O103 C105 -178(3) . . . . ?
K2 Si6 O104 C109 140(3) . . . . ?
K2 O64 C69 C70 114(2) . . . . ?
K2 O64 C69 C71 -122(2) . . . . ?
K2 O64 C69 C72 -6(3) . . . . ?
K2 O84 C89 C90 -160(2) . . . . ?
K2 O84 C89 C91 -33(3) . . . . ?
K2 O84 C89 C92 79(3) . . . . ?
K2 O103 C105 C106 -149(2) . . . . ?
K2 O103 C105 C107 -33(3) . . . . ?
K2 O103 C105 C108 82(3) . . . . ?
Si1 O2 C1 C2 17(4) . . . . ?
Si1 O2 C1 C3 -103(3) . . . . ?
Si1 O2 C1 C4 131(3) . . . . ?
Si1 O3 C5 C6 -32(4) . . . . ?
Si1 O3 C5 C7 92(3) . . . . ?
Si1 O3 C5 C8 -161(2) . . . . ?
Si1 O4 C9 C10 46(3) . . . . ?
Si1 O4 C9 C11 -79(3) . . . . ?
Si1 O4 C9 C12 162.6(19) . . . . ?
Si2 O22 C21 C22 102(4) . . . . ?
Si2 O22 C21 C23 -30(6) . . . . ?
Si2 O22 C21 C24 -147(4) . . . . ?
Si2 O23 C25 C26 -133(3) . . . . ?
Si2 O23 C25 C27 -5(5) . . . . ?
Si2 O23 C25 C28 117(3) . . . . ?
Si2 O24 C29 C30 -94(4) . . . . ?
Si2 O24 C29 C31 158(3) . . . . ?
Si2 O24 C29 C32 41(5) . . . . ?
Si3 O42 C41 C42 -171(2) . . . . ?
Si3 O42 C41 C43 -52(3) . . . . ?
Si3 O42 C41 C44 73(3) . . . . ?
Si3 O43 C45 C46 -150(2) . . . . ?
Si3 O43 C45 C47 96(3) . . . . ?
Si3 O43 C45 C48 -22(4) . . . . ?
Si3 O44 C49 C50 32(3) . . . . ?
Si3 O44 C49 C51 148(2) . . . . ?
Si3 O44 C49 C52 -83(3) . . . . ?
Si4 O62 C61 C62 -177(2) . . . . ?
Si4 O62 C61 C63 -54(3) . . . . ?
Si4 O62 C61 C64 68(3) . . . . ?
Si4 O63 C65 C66 -89(3) . . . . ?
Si4 O63 C65 C67 156(2) . . . . ?
Si4 O63 C65 C68 35(3) . . . . ?
Si4 O64 C69 C70 -71(3) . . . . ?
Si4 O64 C69 C71 54(3) . . . . ?
Si4 O64 C69 C72 170(2) . . . . ?
Si5 O82 C81 C82 -179(3) . . . . ?
Si5 O82 C81 C83 55(4) . . . . ?
Si5 O82 C81 C84 -69(4) . . . . ?
Si5 O83 C85 C86 -84(5) . . . . ?
Si5 O83 C85 C87 157(4) . . . . ?
Si5 O83 C85 C88 32(6) . . . . ?
Si5 O84 C89 C90 18(4) . . . . ?
Si5 O84 C89 C91 146(2) . . . . ?
Si5 O84 C89 C92 -102(3) . . . . ?
Si6 O102 C101 C102 -79(6) . . . . ?
Si6 O102 C101 C103 39(6) . . . . ?
Si6 O102 C101 C104 161(5) . . . . ?
Si6 O103 C105 C106 29(4) . . . . ?
Si6 O103 C105 C107 144(2) . . . . ?
Si6 O103 C105 C108 -101(3) . . . . ?
Si6 O104 C109 C110 -10(5) . . . . ?
Si6 O104 C109 C111 -133(3) . . . . ?
Si6 O104 C109 C112 110(4) . . . . ?
O1 Si1 O2 C1 38(3) . . . . ?
O1 Si1 O3 C5 85(3) . . . . ?
O1 Si1 O4 K1 -3.7(11) . . . . ?
O1 Si1 O4 C9 169.3(19) . . . . ?
O2 Si1 O1 K1 -118.9(10) . . . . ?
O2 Si1 O3 C5 -43(3) . . . . ?
O2 Si1 O4 K1 120.0(10) . . . . ?
O2 Si1 O4 C9 -67(2) . . . . ?
O3 Si1 O1 K1 117.0(10) . . . . ?
O3 Si1 O2 C1 167(2) . . . . ?
O3 Si1 O4 K1 -125.3(10) . . . . ?
O3 Si1 O4 C9 48(2) . . . . ?
O4 Si1 O1 K1 3.2(9) . . . . ?
O4 Si1 O2 C1 -80(3) . . . . ?
O4 Si1 O3 C5 -161(2) . . . . ?
O21 Si2 O22 C21 -59(5) . . . . ?
O21 Si2 O23 K1 -31.3(13) . . . . ?
O21 Si2 O23 C25 -177(3) . . . . ?
O21 Si2 O24 C29 -88(3) . . . . ?
O22 Si2 O21 K1 171.9(18) . . . . ?
O22 Si2 O23 K1 -172.8(16) . . . . ?
O22 Si2 O23 C25 42(4) . . . . ?
O22 Si2 O24 C29 35(4) . . . . ?
O23 Si2 O21 K1 28.3(12) . . . . ?
O23 Si2 O22 C21 80(4) . . . . ?
O23 Si2 O24 C29 161(3) . . . . ?
O24 Si2 O21 K1 -74.3(12) . . . . ?
O24 Si2 O22 C21 -171(4) . . . . ?
O24 Si2 O23 K1 74.7(13) . . . . ?
O24 Si2 O23 C25 -71(4) . . . . ?
O41 Si3 O42 K1 -2.7(12) . . . . ?
O41 Si3 O42 C41 176(2) . . . . ?
O41 Si3 O43 C45 80(3) . . . . ?
O41 Si3 O44 C49 39(3) . . . . ?
O42 Si3 O41 K1 2.4(11) . . . . ?
O42 Si3 O43 C45 -167(2) . . . . ?
O42 Si3 O44 C49 -78(3) . . . . ?
O43 Si3 O41 K1 118.8(9) . . . . ?
O43 Si3 O42 K1 -122.4(10) . . . . ?
O43 Si3 O42 C41 56(2) . . . . ?
O43 Si3 O44 C49 164(2) . . . . ?
O44 Si3 O41 K1 -119.4(10) . . . . ?
O44 Si3 O42 K1 120.7(10) . . . . ?
O44 Si3 O42 C41 -61(3) . . . . ?
O44 Si3 O43 C45 -46(3) . . . . ?
O61 Si4 O62 C61 102(2) . . . . ?
O61 Si4 O63 C65 35(3) . . . . ?
O61 Si4 O64 K2 -12.7(11) . . . . ?
O61 Si4 O64 C69 171(2) . . . . ?
O62 Si4 O61 U2 2(6) . . . . ?
O62 Si4 O61 K2 127.5(10) . . . . ?
O62 Si4 O63 C65 165(2) . . . . ?
O62 Si4 O64 K2 -137.5(10) . . . . ?
O62 Si4 O64 C69 46(3) . . . . ?
O63 Si4 O61 U2 125(6) . . . . ?
O63 Si4 O61 K2 -109.0(10) . . . . ?
O63 Si4 O62 C61 -25(3) . . . . ?
O63 Si4 O64 K2 108.7(10) . . . . ?
O63 Si4 O64 C69 -68(2) . . . . ?
O64 Si4 O61 U2 -114(6) . . . . ?
O64 Si4 O61 K2 11.6(10) . . . . ?
O64 Si4 O62 C61 -143(2) . . . . ?
O64 Si4 O63 C65 -81(3) . . . . ?
O81 Si5 O82 C81 82(3) . . . . ?
O81 Si5 O83 C85 26(5) . . . . ?
O81 Si5 O84 K2 -7.9(13) . . . . ?
O81 Si5 O84 C89 174(2) . . . . ?
O82 Si5 O81 U2 7(7) . . . . ?
O82 Si5 O81 K2 119.5(17) . . . . ?
O82 Si5 O83 C85 158(5) . . . . ?
O82 Si5 O84 K2 -128.8(14) . . . . ?
O82 Si5 O84 C89 53(3) . . . . ?
O83 Si5 O81 U2 136(6) . . . . ?
O83 Si5 O81 K2 -111.1(16) . . . . ?
O83 Si5 O82 C81 -50(3) . . . . ?
O83 Si5 O84 K2 115.4(15) . . . . ?
O83 Si5 O84 C89 -63(3) . . . . ?
O84 Si5 O81 U2 -106(6) . . . . ?
O84 Si5 O81 K2 6.9(11) . . . . ?
O84 Si5 O82 C81 -165(3) . . . . ?
O84 Si5 O83 C85 -90(5) . . . . ?
O101 Si6 O102 C101 42(6) . . . . ?
O101 Si6 O103 K2 -9.0(12) . . . . ?
O101 Si6 O103 C105 173(2) . . . . ?
O101 Si6 O104 C109 76(4) . . . . ?
O102 Si6 O101 K2 -118.2(17) . . . . ?
O102 Si6 O103 K2 117.2(16) . . . . ?
O102 Si6 O103 C105 -61(3) . . . . ?
O102 Si6 O104 C109 -51(4) . . . . ?
O103 Si6 O101 K2 7.9(11) . . . . ?
O103 Si6 O102 C101 -78(6) . . . . ?
O103 Si6 O104 C109 -173(4) . . . . ?
O104 Si6 O101 K2 120.0(12) . . . . ?
O104 Si6 O102 C101 167(5) . . . . ?
O104 Si6 O103 K2 -126.1(13) . . . . ?
O104 Si6 O103 C105 56(3) . . . . ?

loop_
_twin_individual_id
_twin_individual_mass_fraction_refined
1 0.733(12)
2 0.267(12)

loop_
_exptl_oxdiff_crystal_face_indexfrac_h
_exptl_oxdiff_crystal_face_indexfrac_k
_exptl_oxdiff_crystal_face_indexfrac_l
_exptl_oxdiff_crystal_face_x
_exptl_oxdiff_crystal_face_y
_exptl_oxdiff_crystal_face_z
7.9371 5.4195 1.3285 0.1509 0.4238 0.8931
0.4538 -9.7996 -8.0675 -0.3328 -0.9419 0.0464
-0.5154 9.7886 8.0822 0.3327 0.9415 -0.0533
9.0245 0.1920 -0.3878 -0.1496 0.0725 0.9861
1.3696 5.4757 -12.6556 0.8593 -0.4088 0.3075
-8.7206 1.1952 -2.8185 0.3682 -0.1765 -0.9128
-0.7924 -5.5035 12.7235 -0.8753 0.4165 -0.2456
-6.9924 -5.9951 -3.0057 -0.1392 -0.5372 -0.7795
0.0048 -10.9984 5.0016 -0.9412 -0.2836 -0.1313

loop_
_smtbx_masks_void_nr
_smtbx_masks_void_average_x
_smtbx_masks_void_average_y
_smtbx_masks_void_average_z
_smtbx_masks_void_volume
_smtbx_masks_void_count_electrons
_smtbx_masks_void_content
1 -0.318 -0.133 0.760 339.0 45.8 ?
2 0.318 0.367 0.240 339.0 48.8 ?
3 0.111 0.646 0.517 7.2 0.0 ?
4 0.239 0.087 0.015 25.9 0.0 ?
5 0.761 0.587 -0.015 25.9 0.0 ?
6 0.889 0.146 0.483 7.2 0.0 ?
